data_7025984
loop_
_publ_author_name
'Arp, Henning'
'Marschner, Christoph'
'Baumgartner, Judith'

_publ_section_title
;
 The quest for silylhydroboranes: (Me(3)Si)(3)SiBH(2).
;
_journal_issue 39
_journal_name_full 'Dalton transactions (Cambridge, England : 2003)'
_journal_page_first 9270
_journal_page_last 9274
_journal_paper_doi 10.1039/c0dt00096e
_journal_volume 39
_journal_year 2010
_chemical_formula_sum 'C52 H152 B4 K4 O4 Si16'
_chemical_formula_weight 1490.82
_chemical_name_systematic
;
?
;
_space_group_IT_number 61
_symmetry_cell_setting orthorhombic
_symmetry_space_group_name_Hall '-P 2ac 2ab'
_symmetry_space_group_name_H-M 'P b c a'
_atom_sites_solution_hydrogens geom
_atom_sites_solution_primary direct
_atom_sites_solution_secondary difmap
_audit_creation_method SHELXL-97
_cell_angle_alpha 90.00
_cell_angle_beta 90.00
_cell_angle_gamma 90.00
_cell_formula_units_Z 8
_cell_length_a 14.291(3)
_cell_length_b 26.470(5)
_cell_length_c 51.562(10)
_cell_measurement_reflns_used 15443
_cell_measurement_temperature 100(2)
_cell_measurement_theta_max 41.224
_cell_measurement_theta_min 4.383
_cell_volume 19505(7)
_computing_cell_refinement 'Bruker XSCANS'
_computing_data_collection 'Bruker XSCANS'
_computing_data_reduction 'Bruker SHELXTL'
_computing_molecular_graphics 'Bruker SHELXTL'
_computing_publication_material 'Bruker SHELXTL'
_computing_structure_refinement 'SHELXL-97 (Sheldrick, 1997)'
_computing_structure_solution 'SHELXS-97 (Sheldrick, 1990)'
_diffrn_ambient_temperature 100(2)
_diffrn_measured_fraction_theta_full 1.000
_diffrn_measured_fraction_theta_max 1.000
_diffrn_measurement_device_type 'SMART APEX'
_diffrn_measurement_method '\w scans'
_diffrn_radiation_monochromator graphite
_diffrn_radiation_source 'fine-focus sealed tube'
_diffrn_radiation_type MoK\a
_diffrn_radiation_wavelength 0.71073
_diffrn_reflns_av_R_equivalents 0.0955
_diffrn_reflns_av_sigmaI/netI 0.0541
_diffrn_reflns_limit_h_max 16
_diffrn_reflns_limit_h_min -16
_diffrn_reflns_limit_k_max 31
_diffrn_reflns_limit_k_min -31
_diffrn_reflns_limit_l_max 59
_diffrn_reflns_limit_l_min -61
_diffrn_reflns_number 135913
_diffrn_reflns_theta_full 25.00
_diffrn_reflns_theta_max 25.00
_diffrn_reflns_theta_min 0.79
_exptl_absorpt_coefficient_mu 0.411
_exptl_absorpt_correction_T_max 0.9410
_exptl_absorpt_correction_T_min 0.8530
_exptl_absorpt_correction_type multi-scan
_exptl_absorpt_process_details SADABS
_exptl_crystal_colour colorless
_exptl_crystal_density_diffrn 1.015
_exptl_crystal_density_method 'not measured'
_exptl_crystal_description blocks
_exptl_crystal_F_000 6528
_exptl_crystal_size_max 0.40
_exptl_crystal_size_mid 0.25
_exptl_crystal_size_min 0.15
_refine_diff_density_max 0.761
_refine_diff_density_min -0.329
_refine_diff_density_rms 0.077
_refine_ls_extinction_method none
_refine_ls_goodness_of_fit_ref 1.221
_refine_ls_hydrogen_treatment mixed
_refine_ls_matrix_type full
_refine_ls_number_parameters 912
_refine_ls_number_reflns 17161
_refine_ls_number_restraints 84
_refine_ls_restrained_S_all 1.222
_refine_ls_R_factor_all 0.1301
_refine_ls_R_factor_gt 0.1045
_refine_ls_shift/su_max 0.005
_refine_ls_shift/su_mean 0.000
_refine_ls_structure_factor_coef Fsqd
_refine_ls_weighting_details 'calc w=1/[\s^2^(Fo^2^)+(0.0713P)^2^+41.2802P] where P=(Fo^2^+2Fc^2^)/3'
_refine_ls_weighting_scheme calc
_refine_ls_wR_factor_gt 0.2082
_refine_ls_wR_factor_ref 0.2212
_reflns_number_gt 13607
_reflns_number_total 17161
_reflns_threshold_expression >2sigma(I)
_cod_data_source_file c0dt00096e.txt
_cod_data_source_block 693j
_cod_depositor_comments
;
The following automatic conversions were performed:

'_symmetry_cell_setting' value 'Orthorhombic' changed to
'orthorhombic' according to
/home/saulius/struct/CIF-dictionaries/cif_core.dic dictionary named
'cif_core.dic' version 2.4.2 from 2011-04-26.

Automatic conversion script
Id: cif_fix_values 1891 2012-01-12 08:04:46Z andrius 
;
_cod_original_sg_symbol_H-M Pbca
_cod_database_code 7025984

loop_
_symmetry_equiv_pos_as_xyz
'x, y, z'
'-x+1/2, -y, z+1/2'
'-x, y+1/2, -z+1/2'
'x+1/2, -y+1/2, -z'
'-x, -y, -z'
'x-1/2, y, -z-1/2'
'x, -y-1/2, z-1/2'
'-x-1/2, y-1/2, z'

loop_
_atom_site_label
_atom_site_type_symbol
_atom_site_fract_x
_atom_site_fract_y
_atom_site_fract_z
_atom_site_U_iso_or_equiv
_atom_site_adp_type
_atom_site_occupancy
_atom_site_symmetry_multiplicity
_atom_site_calc_flag
_atom_site_refinement_flags
_atom_site_disorder_assembly
_atom_site_disorder_group
Si14 Si 0.4973(3) 0.30404(11) 0.17761(6) 0.0545(9) Uani 0.617(4) 1 d PU A 1
C44 C 0.4921(15) 0.3245(8) 0.1441(4) 0.112(8) Uani 0.617(4) 1 d PU A 1
H44A H 0.4267 0.3299 0.1391 0.168 Uiso 0.617(4) 1 calc PR A 1
H44B H 0.5199 0.2986 0.1329 0.168 Uiso 0.617(4) 1 calc PR A 1
H44C H 0.5270 0.3562 0.1421 0.168 Uiso 0.617(4) 1 calc PR A 1
C45 C 0.479(2) 0.3642(15) 0.1944(9) 0.118(13) Uani 0.617(4) 1 d PU A 1
H45A H 0.5352 0.3732 0.2041 0.177 Uiso 0.617(4) 1 calc PR A 1
H45B H 0.4259 0.3609 0.2064 0.177 Uiso 0.617(4) 1 calc PR A 1
H45C H 0.4650 0.3906 0.1816 0.177 Uiso 0.617(4) 1 calc PR A 1
C46 C 0.6200(10) 0.2862(7) 0.1858(4) 0.126(7) Uani 0.617(4) 1 d PU A 1
H46A H 0.6591 0.3166 0.1862 0.189 Uiso 0.617(4) 1 calc PR A 1
H46B H 0.6440 0.2628 0.1726 0.189 Uiso 0.617(4) 1 calc PR A 1
H46C H 0.6214 0.2698 0.2028 0.189 Uiso 0.617(4) 1 calc PR A 1
Si15 Si 0.4295(2) 0.20695(11) 0.22674(5) 0.0542(9) Uani 0.617(4) 1 d PU A 1
C47 C 0.537(2) 0.1729(10) 0.2289(5) 0.163(13) Uani 0.617(4) 1 d PU A 1
H47A H 0.5883 0.1936 0.2218 0.245 Uiso 0.617(4) 1 calc PR A 1
H47B H 0.5326 0.1415 0.2189 0.245 Uiso 0.617(4) 1 calc PR A 1
H47C H 0.5507 0.1649 0.2471 0.245 Uiso 0.617(4) 1 calc PR A 1
C48 C 0.3378(11) 0.1615(5) 0.2383(3) 0.087(5) Uani 0.617(4) 1 d PU A 1
H48A H 0.3637 0.1404 0.2522 0.131 Uiso 0.617(4) 1 calc PR A 1
H48B H 0.3180 0.1399 0.2239 0.131 Uiso 0.617(4) 1 calc PR A 1
H48C H 0.2838 0.1803 0.2449 0.131 Uiso 0.617(4) 1 calc PR A 1
C49 C 0.4464(19) 0.2548(9) 0.2517(5) 0.107(7) Uani 0.617(4) 1 d PU A 1
H49A H 0.4722 0.2390 0.2673 0.160 Uiso 0.617(4) 1 calc PR A 1
H49B H 0.3862 0.2706 0.2558 0.160 Uiso 0.617(4) 1 calc PR A 1
H49C H 0.4899 0.2806 0.2454 0.160 Uiso 0.617(4) 1 calc PR A 1
Si16 Si 0.2459(2) 0.27949(11) 0.18910(6) 0.0537(9) Uani 0.617(4) 1 d PU A 1
C51 C 0.2282(10) 0.3172(5) 0.1586(2) 0.080(4) Uani 0.617(4) 1 d P A 1
H51A H 0.2444 0.2964 0.1435 0.121 Uiso 0.617(4) 1 calc PR A 1
H51B H 0.2683 0.3472 0.1590 0.121 Uiso 0.617(4) 1 calc PR A 1
H51C H 0.1625 0.3276 0.1573 0.121 Uiso 0.617(4) 1 calc PR A 1
C52 C 0.153(2) 0.2298(10) 0.1915(7) 0.099(9) Uani 0.617(4) 1 d PU A 1
H52A H 0.0915 0.2452 0.1888 0.148 Uiso 0.617(4) 1 calc PR A 1
H52B H 0.1552 0.2142 0.2088 0.148 Uiso 0.617(4) 1 calc PR A 1
H52C H 0.1638 0.2039 0.1783 0.148 Uiso 0.617(4) 1 calc PR A 1
Si17 Si 0.5171(5) 0.2323(2) 0.22006(14) 0.102(3) Uani 0.383(4) 1 d PU A 2
C53 C 0.6365(18) 0.2533(16) 0.2064(8) 0.175(16) Uani 0.383(4) 1 d PU A 2
H53A H 0.6864 0.2425 0.2182 0.262 Uiso 0.383(4) 1 calc PR A 2
H53B H 0.6376 0.2902 0.2048 0.262 Uiso 0.383(4) 1 calc PR A 2
H53C H 0.6462 0.2380 0.1893 0.262 Uiso 0.383(4) 1 calc PR A 2
C54 C 0.491(3) 0.2725(13) 0.2512(7) 0.117(16) Uani 0.383(4) 1 d PU A 2
H54A H 0.4264 0.2665 0.2568 0.175 Uiso 0.383(4) 1 calc PR A 2
H54B H 0.4993 0.3084 0.2473 0.175 Uiso 0.383(4) 1 calc PR A 2
H54C H 0.5341 0.2626 0.2651 0.175 Uiso 0.383(4) 1 calc PR A 2
C55 C 0.5407(18) 0.1624(9) 0.2211(5) 0.054(6) Uani 0.383(4) 1 d PU A 2
H55A H 0.5815 0.1547 0.2359 0.081 Uiso 0.383(4) 1 calc PR A 2
H55B H 0.5715 0.1520 0.2050 0.081 Uiso 0.383(4) 1 calc PR A 2
H55C H 0.4815 0.1441 0.2230 0.081 Uiso 0.383(4) 1 calc PR A 2
Si18 Si 0.2606(4) 0.2500(4) 0.21257(11) 0.118(3) Uani 0.383(4) 1 d PU A 2
C56 C 0.155(3) 0.2504(17) 0.1883(8) 0.089(13) Uani 0.383(4) 1 d PU A 2
H56A H 0.0968 0.2554 0.1979 0.134 Uiso 0.383(4) 1 calc PR A 2
H56B H 0.1528 0.2180 0.1791 0.134 Uiso 0.383(4) 1 calc PR A 2
H56C H 0.1634 0.2779 0.1758 0.134 Uiso 0.383(4) 1 calc PR A 2
Si19 Si 0.4252(7) 0.3162(2) 0.16856(11) 0.099(3) Uani 0.383(4) 1 d PU A 2
C57 C 0.254(3) 0.1927(18) 0.2357(5) 0.22(2) Uani 0.383(4) 1 d PU A 2
H57A H 0.1903 0.1786 0.2354 0.328 Uiso 0.383(4) 1 calc PR A 2
H57B H 0.2688 0.2035 0.2534 0.328 Uiso 0.383(4) 1 calc PR A 2
H57C H 0.2985 0.1668 0.2302 0.328 Uiso 0.383(4) 1 calc PR A 2
C58 C 0.438(5) 0.371(3) 0.1927(12) 0.15(2) Uani 0.383(4) 1 d PU A 2
H58A H 0.4798 0.3963 0.1854 0.226 Uiso 0.383(4) 1 calc PR A 2
H58B H 0.4648 0.3577 0.2089 0.226 Uiso 0.383(4) 1 calc PR A 2
H58C H 0.3767 0.3854 0.1961 0.226 Uiso 0.383(4) 1 calc PR A 2
C59 C 0.336(3) 0.3323(11) 0.1461(5) 0.151(14) Uani 0.383(4) 1 d P A 2
H59A H 0.3585 0.3588 0.1344 0.227 Uiso 0.383(4) 1 calc PR A 2
H59B H 0.2807 0.3445 0.1555 0.227 Uiso 0.383(4) 1 calc PR A 2
H59C H 0.3189 0.3024 0.1359 0.227 Uiso 0.383(4) 1 calc PR A 2
C60 C 0.541(3) 0.3027(15) 0.1481(7) 0.146(15) Uani 0.383(4) 1 d PU A 2
H60A H 0.5354 0.2702 0.1392 0.218 Uiso 0.383(4) 1 calc PR A 2
H60B H 0.5953 0.3017 0.1598 0.218 Uiso 0.383(4) 1 calc PR A 2
H60C H 0.5501 0.3297 0.1353 0.218 Uiso 0.383(4) 1 calc PR A 2
K1 K 0.50738(9) 0.04257(5) 0.09022(2) 0.0461(3) Uani 1 1 d . . .
K2 K 0.59797(9) 0.14581(5) 0.14926(2) 0.0496(3) Uani 1 1 d . . .
K3 K 0.34233(9) 0.18337(5) 0.10008(3) 0.0534(3) Uani 1 1 d . . .
K4 K 0.32928(8) 0.06603(5) 0.15770(2) 0.0446(3) Uani 1 1 d . . .
B1 B 0.5473(5) 0.0283(3) 0.15044(14) 0.0464(16) Uani 1 1 d . . .
B2 B 0.5756(5) 0.1571(3) 0.09054(13) 0.0480(16) Uani 1 1 d . . .
B3 B 0.2825(4) 0.0654(3) 0.09645(12) 0.0379(14) Uani 1 1 d . . .
B4 B 0.3902(6) 0.1841(3) 0.16125(15) 0.0540(18) Uani 1 1 d . A .
O1 O 0.6318(3) -0.0091(2) 0.06426(9) 0.0769(15) Uani 1 1 d . . .
O2 O 0.7672(3) 0.1714(2) 0.16361(10) 0.0878(17) Uani 1 1 d . . .
O3 O 0.1888(3) 0.2335(2) 0.09018(9) 0.0772(14) Uani 1 1 d . . .
O4 O 0.1973(3) 0.0521(2) 0.19301(9) 0.0760(14) Uani 1 1 d . . .
Si1 Si 0.59587(10) -0.02833(6) 0.17355(3) 0.0381(3) Uani 1 1 d . . .
Si2 Si 0.47869(13) -0.04483(8) 0.20342(4) 0.0652(5) Uani 1 1 d . . .
Si3 Si 0.62397(14) -0.10252(7) 0.15045(4) 0.0632(5) Uani 1 1 d . . .
Si4 Si 0.73295(12) -0.00687(7) 0.19505(3) 0.0534(4) Uani 1 1 d . . .
Si5 Si 0.58765(10) 0.18693(6) 0.05455(3) 0.0391(3) Uani 1 1 d . . .
Si6 Si 0.48512(13) 0.15495(7) 0.02305(3) 0.0509(4) Uani 1 1 d . . .
Si7 Si 0.73802(13) 0.17255(9) 0.03948(4) 0.0699(6) Uani 1 1 d . . .
Si8 Si 0.56278(14) 0.27371(6) 0.05712(4) 0.0611(5) Uani 1 1 d . . .
Si9 Si 0.18168(10) 0.02296(6) 0.07887(3) 0.0369(3) Uani 1 1 d . . .
Si10 Si 0.06049(12) 0.00500(7) 0.10751(3) 0.0509(4) Uani 1 1 d . . .
Si11 Si 0.11198(11) 0.06051(7) 0.04294(3) 0.0495(4) Uani 1 1 d . . .
Si12 Si 0.23948(13) -0.05499(7) 0.06558(4) 0.0640(5) Uani 1 1 d . . .
Si13 Si 0.39363(11) 0.24017(5) 0.18778(3) 0.0378(3) Uani 1 1 d . . .
C1 C 0.4411(5) 0.0156(3) 0.21985(13) 0.072(2) Uani 1 1 d . . .
H1A H 0.3882 0.0087 0.2314 0.108 Uiso 1 1 calc R . .
H1B H 0.4223 0.0403 0.2067 0.108 Uiso 1 1 calc R . .
H1C H 0.4934 0.0292 0.2300 0.108 Uiso 1 1 calc R . .
C2 C 0.3741(5) -0.0701(3) 0.1848(2) 0.105(3) Uani 1 1 d . . .
H2A H 0.3910 -0.1019 0.1763 0.158 Uiso 1 1 calc R . .
H2B H 0.3552 -0.0454 0.1716 0.158 Uiso 1 1 calc R . .
H2C H 0.3220 -0.0759 0.1968 0.158 Uiso 1 1 calc R . .
C3 C 0.5110(7) -0.0905(3) 0.22967(17) 0.111(3) Uani 1 1 d . . .
H3A H 0.5653 -0.0776 0.2392 0.167 Uiso 1 1 calc R . .
H3B H 0.5266 -0.1233 0.2219 0.167 Uiso 1 1 calc R . .
H3C H 0.4581 -0.0946 0.2416 0.167 Uiso 1 1 calc R . .
C4 C 0.5446(7) -0.1047(3) 0.12138(17) 0.105(3) Uani 1 1 d . . .
H4A H 0.5509 -0.0733 0.1115 0.158 Uiso 1 1 calc R . .
H4B H 0.4796 -0.1086 0.1271 0.158 Uiso 1 1 calc R . .
H4C H 0.5618 -0.1334 0.1104 0.158 Uiso 1 1 calc R . .
C5 C 0.7462(6) -0.1051(3) 0.13775(15) 0.091(3) Uani 1 1 d . . .
H5A H 0.7531 -0.1345 0.1263 0.136 Uiso 1 1 calc R . .
H5B H 0.7901 -0.1080 0.1523 0.136 Uiso 1 1 calc R . .
H5C H 0.7597 -0.0742 0.1280 0.136 Uiso 1 1 calc R . .
C6 C 0.6044(7) -0.1620(3) 0.1696(2) 0.114(3) Uani 1 1 d . . .
H6A H 0.6176 -0.1914 0.1587 0.171 Uiso 1 1 calc R . .
H6B H 0.5393 -0.1633 0.1755 0.171 Uiso 1 1 calc R . .
H6C H 0.6462 -0.1623 0.1847 0.171 Uiso 1 1 calc R . .
C7 C 0.7832(6) -0.0595(4) 0.21489(17) 0.110(3) Uani 1 1 d . . .
H7A H 0.7897 -0.0897 0.2041 0.164 Uiso 1 1 calc R . .
H7B H 0.7415 -0.0668 0.2295 0.164 Uiso 1 1 calc R . .
H7C H 0.8448 -0.0495 0.2215 0.164 Uiso 1 1 calc R . .
C8 C 0.8227(5) 0.0142(4) 0.17111(15) 0.092(3) Uani 1 1 d . . .
H8A H 0.8757 0.0294 0.1803 0.138 Uiso 1 1 calc R . .
H8B H 0.7951 0.0393 0.1594 0.138 Uiso 1 1 calc R . .
H8C H 0.8445 -0.0149 0.1610 0.138 Uiso 1 1 calc R . .
C9 C 0.7125(6) 0.0480(3) 0.21749(15) 0.090(3) Uani 1 1 d . . .
H9A H 0.6732 0.0371 0.2320 0.135 Uiso 1 1 calc R . .
H9B H 0.6809 0.0752 0.2080 0.135 Uiso 1 1 calc R . .
H9C H 0.7727 0.0602 0.2241 0.135 Uiso 1 1 calc R . .
C10 C 0.3615(5) 0.1756(3) 0.02865(13) 0.071(2) Uani 1 1 d . . .
H10A H 0.3598 0.2122 0.0312 0.107 Uiso 1 1 calc R . .
H10B H 0.3368 0.1587 0.0441 0.107 Uiso 1 1 calc R . .
H10C H 0.3233 0.1665 0.0136 0.107 Uiso 1 1 calc R . .
C11 C 0.4830(6) 0.0843(3) 0.02347(13) 0.075(2) Uani 1 1 d . . .
H11A H 0.4518 0.0719 0.0078 0.112 Uiso 1 1 calc R . .
H11B H 0.4489 0.0726 0.0388 0.112 Uiso 1 1 calc R . .
H11C H 0.5473 0.0714 0.0240 0.112 Uiso 1 1 calc R . .
C12 C 0.5193(6) 0.1756(3) -0.01031(12) 0.088(3) Uani 1 1 d . . .
H12A H 0.5834 0.1645 -0.0140 0.131 Uiso 1 1 calc R . .
H12B H 0.5159 0.2125 -0.0115 0.131 Uiso 1 1 calc R . .
H12C H 0.4765 0.1605 -0.0230 0.131 Uiso 1 1 calc R . .
C13 C 0.7479(6) 0.1050(3) 0.02802(17) 0.104(3) Uani 1 1 d . . .
H13A H 0.7133 0.1009 0.0117 0.157 Uiso 1 1 calc R . .
H13B H 0.7217 0.0823 0.0412 0.157 Uiso 1 1 calc R . .
H13C H 0.8139 0.0966 0.0252 0.157 Uiso 1 1 calc R . .
C14 C 0.8228(6) 0.1812(5) 0.06731(18) 0.134(4) Uani 1 1 d . . .
H14A H 0.8871 0.1792 0.0608 0.201 Uiso 1 1 calc R . .
H14B H 0.8127 0.1545 0.0802 0.201 Uiso 1 1 calc R . .
H14C H 0.8125 0.2142 0.0754 0.201 Uiso 1 1 calc R . .
C15 C 0.7754(6) 0.2150(4) 0.01264(19) 0.120(4) Uani 1 1 d . . .
H15A H 0.7789 0.2498 0.0190 0.180 Uiso 1 1 calc R . .
H15B H 0.7299 0.2130 -0.0016 0.180 Uiso 1 1 calc R . .
H15C H 0.8370 0.2044 0.0063 0.180 Uiso 1 1 calc R . .
C16 C 0.5601(7) 0.3082(3) 0.02531(16) 0.096(3) Uani 1 1 d . . .
H16A H 0.5075 0.2959 0.0149 0.144 Uiso 1 1 calc R . .
H16B H 0.6188 0.3022 0.0160 0.144 Uiso 1 1 calc R . .
H16C H 0.5526 0.3445 0.0285 0.144 Uiso 1 1 calc R . .
C17 C 0.6581(6) 0.3018(3) 0.07791(17) 0.103(3) Uani 1 1 d . . .
H17A H 0.7177 0.3005 0.0685 0.155 Uiso 1 1 calc R . .
H17B H 0.6634 0.2825 0.0941 0.155 Uiso 1 1 calc R . .
H17C H 0.6428 0.3370 0.0819 0.155 Uiso 1 1 calc R . .
C18 C 0.4513(6) 0.2874(3) 0.07456(16) 0.087(3) Uani 1 1 d . . .
H18A H 0.4420 0.3240 0.0756 0.131 Uiso 1 1 calc R . .
H18B H 0.4544 0.2733 0.0921 0.131 Uiso 1 1 calc R . .
H18C H 0.3990 0.2720 0.0652 0.131 Uiso 1 1 calc R . .
C19 C 0.1087(6) -0.0138(3) 0.13981(13) 0.085(2) Uani 1 1 d . . .
H19A H 0.1437 0.0146 0.1472 0.128 Uiso 1 1 calc R . .
H19B H 0.1505 -0.0428 0.1377 0.128 Uiso 1 1 calc R . .
H19C H 0.0571 -0.0229 0.1514 0.128 Uiso 1 1 calc R . .
C20 C -0.0134(6) 0.0622(3) 0.11276(17) 0.099(3) Uani 1 1 d . . .
H20A H -0.0582 0.0557 0.1268 0.149 Uiso 1 1 calc R . .
H20B H -0.0475 0.0702 0.0968 0.149 Uiso 1 1 calc R . .
H20C H 0.0266 0.0908 0.1175 0.149 Uiso 1 1 calc R . .
C21 C -0.0174(5) -0.0483(3) 0.09732(14) 0.080(2) Uani 1 1 d . . .
H21A H 0.0187 -0.0797 0.0969 0.120 Uiso 1 1 calc R . .
H21B H -0.0428 -0.0413 0.0800 0.120 Uiso 1 1 calc R . .
H21C H -0.0690 -0.0517 0.1097 0.120 Uiso 1 1 calc R . .
C22 C 0.1877(5) 0.0549(3) 0.01344(12) 0.075(2) Uani 1 1 d . . .
H22A H 0.1609 0.0751 -0.0007 0.112 Uiso 1 1 calc R . .
H22B H 0.1912 0.0194 0.0081 0.112 Uiso 1 1 calc R . .
H22C H 0.2507 0.0673 0.0174 0.112 Uiso 1 1 calc R . .
C23 C 0.0922(5) 0.1289(3) 0.04891(14) 0.073(2) Uani 1 1 d . . .
H23A H 0.0642 0.1444 0.0335 0.110 Uiso 1 1 calc R . .
H23B H 0.1521 0.1454 0.0527 0.110 Uiso 1 1 calc R . .
H23C H 0.0499 0.1331 0.0637 0.110 Uiso 1 1 calc R . .
C24 C -0.0049(4) 0.0317(3) 0.03441(13) 0.075(2) Uani 1 1 d . . .
H24A H -0.0482 0.0359 0.0490 0.112 Uiso 1 1 calc R . .
H24B H 0.0033 -0.0044 0.0308 0.112 Uiso 1 1 calc R . .
H24C H -0.0304 0.0486 0.0190 0.112 Uiso 1 1 calc R . .
C25 C 0.2609(8) -0.0968(3) 0.09392(19) 0.134(4) Uani 1 1 d . . .
H25A H 0.2924 -0.1277 0.0881 0.201 Uiso 1 1 calc R . .
H25B H 0.2010 -0.1056 0.1020 0.201 Uiso 1 1 calc R . .
H25C H 0.3005 -0.0792 0.1065 0.201 Uiso 1 1 calc R . .
C26 C 0.3540(5) -0.0472(3) 0.0488(2) 0.124(4) Uani 1 1 d . . .
H26A H 0.4006 -0.0346 0.0612 0.185 Uiso 1 1 calc R . .
H26B H 0.3472 -0.0229 0.0346 0.185 Uiso 1 1 calc R . .
H26C H 0.3744 -0.0798 0.0419 0.185 Uiso 1 1 calc R . .
C27 C 0.1609(5) -0.0898(3) 0.04300(14) 0.074(2) Uani 1 1 d . . .
H27A H 0.1546 -0.0708 0.0268 0.111 Uiso 1 1 calc R . .
H27B H 0.0991 -0.0939 0.0510 0.111 Uiso 1 1 calc R . .
H27C H 0.1875 -0.1232 0.0393 0.111 Uiso 1 1 calc R . .
C28 C 0.7241(5) -0.0162(3) 0.07346(15) 0.075(2) Uani 1 1 d . . .
H28A H 0.7245 -0.0183 0.0926 0.090 Uiso 1 1 calc R . .
H28B H 0.7644 0.0123 0.0681 0.090 Uiso 1 1 calc R . .
C29 C 0.7589(6) -0.0645(3) 0.06198(16) 0.098(3) Uani 1 1 d . . .
H29A H 0.8117 -0.0581 0.0500 0.117 Uiso 1 1 calc R . .
H29B H 0.7800 -0.0880 0.0757 0.117 Uiso 1 1 calc R . .
C30 C 0.6777(5) -0.0858(3) 0.04778(15) 0.076(2) Uani 1 1 d . . .
H30A H 0.6975 -0.1026 0.0315 0.092 Uiso 1 1 calc R . .
H30B H 0.6425 -0.1101 0.0586 0.092 Uiso 1 1 calc R . .
C31 C 0.6221(5) -0.0401(4) 0.04241(16) 0.094(3) Uani 1 1 d . . .
H31A H 0.6458 -0.0227 0.0267 0.113 Uiso 1 1 calc R . .
H31B H 0.5556 -0.0490 0.0396 0.113 Uiso 1 1 calc R . .
C32 C 0.8345(7) 0.1815(5) 0.14489(17) 0.122(4) Uani 1 1 d . . .
H32A H 0.8217 0.2143 0.1364 0.146 Uiso 1 1 calc R . .
H32B H 0.8342 0.1548 0.1315 0.146 Uiso 1 1 calc R . .
C33 C 0.9266(6) 0.1829(4) 0.1582(2) 0.112(3) Uani 1 1 d . . .
H33A H 0.9657 0.1537 0.1532 0.135 Uiso 1 1 calc R . .
H33B H 0.9607 0.2145 0.1542 0.135 Uiso 1 1 calc R . .
C34 C 0.9027(7) 0.1807(6) 0.1848(2) 0.155(5) Uani 1 1 d . . .
H34A H 0.9336 0.1513 0.1930 0.186 Uiso 1 1 calc R . .
H34B H 0.9251 0.2116 0.1937 0.186 Uiso 1 1 calc R . .
C35 C 0.8123(6) 0.1769(5) 0.18756(17) 0.141(5) Uani 1 1 d . . .
H35A H 0.7882 0.2075 0.1964 0.169 Uiso 1 1 calc R . .
H35B H 0.7978 0.1474 0.1986 0.169 Uiso 1 1 calc R . .
C36 C 0.1144(7) 0.2245(4) 0.10765(16) 0.112(3) Uani 1 1 d . . .
H36A H 0.0898 0.1899 0.1053 0.134 Uiso 1 1 calc R . .
H36B H 0.1366 0.2279 0.1258 0.134 Uiso 1 1 calc R . .
C37 C 0.0444(7) 0.2601(5) 0.10252(19) 0.133(4) Uani 1 1 d . . .
H37A H 0.0470 0.2877 0.1154 0.159 Uiso 1 1 calc R . .
H37B H -0.0180 0.2440 0.1035 0.159 Uiso 1 1 calc R . .
C38 C 0.0599(6) 0.2798(3) 0.07688(17) 0.093(3) Uani 1 1 d . . .
H38A H 0.0551 0.3171 0.0769 0.111 Uiso 1 1 calc R . .
H38B H 0.0131 0.2660 0.0646 0.111 Uiso 1 1 calc R . .
C39 C 0.1551(5) 0.2638(3) 0.06938(14) 0.072(2) Uani 1 1 d . . .
H39A H 0.1534 0.2441 0.0531 0.086 Uiso 1 1 calc R . .
H39B H 0.1959 0.2936 0.0668 0.086 Uiso 1 1 calc R . .
C40 C 0.1700(5) 0.0076(3) 0.20646(14) 0.084(2) Uani 1 1 d . . .
H40A H 0.2085 0.0034 0.2223 0.100 Uiso 1 1 calc R . .
H40B H 0.1793 -0.0224 0.1953 0.100 Uiso 1 1 calc R . .
C41 C 0.0711(6) 0.0124(4) 0.21344(15) 0.088(2) Uani 1 1 d . . .
H41A H 0.0306 -0.0046 0.2006 0.106 Uiso 1 1 calc R . .
H41B H 0.0588 -0.0020 0.2308 0.106 Uiso 1 1 calc R . .
C42 C 0.0562(6) 0.0668(4) 0.2133(2) 0.107(3) Uani 1 1 d . . .
H42A H -0.0067 0.0748 0.2064 0.128 Uiso 1 1 calc R . .
H42B H 0.0610 0.0805 0.2311 0.128 Uiso 1 1 calc R . .
C43 C 0.1262(10) 0.0878(4) 0.1973(3) 0.165(6) Uani 1 1 d . . .
H43A H 0.0986 0.0982 0.1805 0.198 Uiso 1 1 calc R . .
H43B H 0.1529 0.1182 0.2057 0.198 Uiso 1 1 calc R . .
C50 C 0.2383(8) 0.3198(4) 0.2221(2) 0.162(5) Uani 1 1 d . . .
H50D H 0.1812 0.3220 0.2325 0.242 Uiso 0.383(4) 1 calc PR A 2
H50E H 0.2310 0.3402 0.2064 0.242 Uiso 0.383(4) 1 calc PR A 2
H50F H 0.2915 0.3324 0.2322 0.242 Uiso 0.383(4) 1 calc PR A 2
H50A H 0.1786 0.3362 0.2231 0.242 Uiso 0.617(4) 1 d PR A 1
H50B H 0.2459 0.2979 0.2368 0.242 Uiso 0.617(4) 1 d PR A 1
H50C H 0.2871 0.3447 0.2221 0.242 Uiso 0.617(4) 1 d PR A 1
H90 H 0.320(4) 0.176(2) 0.1547(10) 0.051(15) Uiso 1 1 d . . .
H93 H 0.250(4) 0.096(2) 0.1092(10) 0.048(15) Uiso 1 1 d . . .
H96 H 0.605(4) 0.042(2) 0.1362(11) 0.061(17) Uiso 1 1 d . . .
H94 H 0.327(4) 0.084(2) 0.0828(10) 0.049(15) Uiso 1 1 d . . .
H97 H 0.526(4) 0.060(2) 0.1625(11) 0.066(18) Uiso 1 1 d . . .
H95 H 0.326(4) 0.036(2) 0.1090(11) 0.067(18) Uiso 1 1 d . . .
H98 H 0.484(4) 0.013(2) 0.1399(11) 0.057(17) Uiso 1 1 d . . .
H92 H 0.418(4) 0.147(2) 0.1677(11) 0.066(18) Uiso 1 1 d . . .
H91 H 0.428(4) 0.193(2) 0.1430(11) 0.051(16) Uiso 1 1 d . . .
H99 H 0.623(4) 0.124(2) 0.0938(11) 0.066(18) Uiso 1 1 d . . .
H100 H 0.505(5) 0.146(2) 0.0949(12) 0.072(19) Uiso 1 1 d . . .
H101 H 0.599(5) 0.187(3) 0.1034(15) 0.11(3) Uiso 1 1 d . . .

loop_
_atom_site_aniso_label
_atom_site_aniso_U_11
_atom_site_aniso_U_22
_atom_site_aniso_U_33
_atom_site_aniso_U_23
_atom_site_aniso_U_13
_atom_site_aniso_U_12
Si14 0.073(2) 0.0410(16) 0.0491(18) -0.0021(13) 0.0060(16) -0.0197(15)
C44 0.123(18) 0.100(14) 0.112(13) 0.061(11) 0.000(13) -0.030(12)
C45 0.14(2) 0.06(2) 0.15(2) -0.026(16) 0.014(17) -0.053(17)
C46 0.060(9) 0.109(13) 0.21(2) 0.052(13) -0.021(11) -0.036(9)
Si15 0.067(2) 0.0544(18) 0.0409(15) 0.0090(12) -0.0022(13) 0.0021(15)
C47 0.24(2) 0.098(15) 0.15(2) -0.063(12) -0.116(17) 0.096(15)
C48 0.126(13) 0.077(9) 0.059(8) 0.017(6) 0.030(8) -0.023(9)
C49 0.16(2) 0.106(18) 0.055(10) -0.016(11) -0.043(12) -0.009(13)
Si16 0.0573(18) 0.0499(17) 0.0540(19) -0.0068(13) 0.0092(14) 0.0162(13)
C51 0.094(9) 0.086(9) 0.061(7) 0.005(6) -0.015(7) 0.041(8)
C52 0.065(11) 0.088(14) 0.14(2) 0.007(12) 0.032(11) 0.015(11)
Si17 0.125(6) 0.075(4) 0.106(5) -0.045(4) -0.081(5) 0.048(4)
C53 0.066(17) 0.21(4) 0.24(4) -0.08(3) -0.06(2) 0.04(2)
C54 0.21(4) 0.08(2) 0.063(16) -0.054(16) -0.09(2) 0.04(2)
C55 0.054(11) 0.041(12) 0.066(14) 0.024(12) 0.005(10) 0.011(9)
Si18 0.070(4) 0.229(9) 0.055(4) -0.067(5) 0.032(3) -0.049(5)
C56 0.029(12) 0.17(4) 0.070(16) -0.03(2) -0.006(12) 0.01(2)
Si19 0.186(9) 0.057(3) 0.055(3) 0.010(3) -0.030(4) -0.046(5)
C57 0.22(4) 0.36(5) 0.072(18) 0.04(3) 0.02(2) -0.20(4)
C58 0.33(7) 0.037(15) 0.08(2) -0.010(14) -0.01(4) -0.01(4)
C59 0.28(5) 0.09(2) 0.083(18) 0.033(15) -0.01(2) 0.04(3)
C60 0.16(3) 0.16(3) 0.12(3) -0.05(2) 0.09(2) -0.11(3)
K1 0.0477(7) 0.0529(7) 0.0377(6) -0.0110(5) -0.0001(5) 0.0092(6)
K2 0.0430(7) 0.0634(8) 0.0425(7) 0.0025(6) -0.0103(6) -0.0124(6)
K3 0.0533(8) 0.0434(7) 0.0634(8) 0.0089(6) -0.0039(6) 0.0043(6)
K4 0.0437(7) 0.0496(7) 0.0406(7) 0.0033(5) 0.0024(5) -0.0078(6)
B1 0.046(4) 0.043(4) 0.050(4) 0.016(3) 0.000(3) 0.011(3)
B2 0.056(4) 0.051(4) 0.036(3) 0.006(3) 0.007(3) -0.011(4)
B3 0.031(3) 0.045(4) 0.038(3) -0.008(3) -0.004(3) -0.006(3)
B4 0.055(5) 0.047(4) 0.059(5) -0.020(4) -0.001(4) 0.000(4)
O1 0.061(3) 0.110(4) 0.060(3) -0.038(3) -0.011(2) 0.029(3)
O2 0.058(3) 0.139(5) 0.067(3) -0.002(3) -0.013(3) -0.034(3)
O3 0.066(3) 0.094(4) 0.072(3) 0.015(3) 0.004(3) 0.026(3)
O4 0.061(3) 0.102(4) 0.065(3) -0.007(3) 0.017(2) -0.014(3)
Si1 0.0349(8) 0.0391(8) 0.0403(8) 0.0108(6) -0.0016(6) 0.0061(6)
Si2 0.0525(11) 0.0702(13) 0.0728(12) 0.0262(10) 0.0184(9) 0.0048(9)
Si3 0.0737(13) 0.0437(10) 0.0723(12) -0.0048(9) -0.0064(10) 0.0116(9)
Si4 0.0426(9) 0.0727(12) 0.0449(9) 0.0033(8) -0.0090(7) 0.0021(8)
Si5 0.0396(8) 0.0443(9) 0.0335(7) 0.0020(6) 0.0050(6) 0.0024(7)
Si6 0.0624(11) 0.0568(10) 0.0335(8) 0.0044(7) -0.0062(8) -0.0053(8)
Si7 0.0467(10) 0.1044(16) 0.0585(11) 0.0132(11) 0.0173(9) 0.0076(10)
Si8 0.0785(13) 0.0392(9) 0.0658(12) 0.0067(8) 0.0178(10) -0.0075(9)
Si9 0.0286(7) 0.0432(8) 0.0389(8) -0.0121(7) -0.0024(6) -0.0016(6)
Si10 0.0459(9) 0.0595(11) 0.0474(9) -0.0061(8) 0.0073(7) -0.0122(8)
Si11 0.0355(8) 0.0710(11) 0.0419(9) -0.0023(8) -0.0018(7) -0.0012(8)
Si12 0.0549(11) 0.0535(11) 0.0837(13) -0.0323(10) -0.0064(10) 0.0070(9)
Si13 0.0457(9) 0.0294(7) 0.0384(8) -0.0041(6) 0.0045(7) 0.0009(6)
C1 0.053(4) 0.104(6) 0.059(4) 0.012(4) 0.014(3) 0.023(4)
C2 0.055(5) 0.097(6) 0.165(9) -0.007(6) 0.018(5) -0.015(4)
C3 0.125(8) 0.105(7) 0.104(7) 0.070(6) 0.056(6) 0.026(6)
C4 0.116(7) 0.093(6) 0.107(7) -0.042(5) -0.039(6) 0.005(6)
C5 0.096(6) 0.093(6) 0.083(5) -0.020(5) 0.004(5) 0.039(5)
C6 0.148(9) 0.048(5) 0.145(9) 0.015(5) 0.019(7) 0.003(5)
C7 0.097(7) 0.127(8) 0.105(7) 0.022(6) -0.054(6) 0.023(6)
C8 0.051(4) 0.142(8) 0.083(5) -0.018(5) 0.010(4) -0.023(5)
C9 0.091(6) 0.106(6) 0.073(5) -0.028(5) -0.003(4) -0.019(5)
C10 0.059(4) 0.091(5) 0.063(4) 0.005(4) -0.021(3) -0.003(4)
C11 0.099(6) 0.070(5) 0.055(4) -0.006(3) -0.020(4) -0.009(4)
C12 0.120(7) 0.111(6) 0.031(3) 0.009(4) -0.001(4) -0.029(5)
C13 0.096(6) 0.119(7) 0.097(6) 0.011(5) 0.036(5) 0.055(6)
C14 0.052(5) 0.259(14) 0.092(7) -0.011(8) 0.004(5) -0.012(7)
C15 0.082(6) 0.155(9) 0.123(8) 0.046(7) 0.055(6) -0.005(6)
C16 0.134(8) 0.060(5) 0.095(6) 0.039(4) 0.024(5) 0.014(5)
C17 0.127(8) 0.077(6) 0.106(7) -0.015(5) 0.009(6) -0.048(5)
C18 0.106(6) 0.050(4) 0.106(6) 0.001(4) 0.033(5) 0.019(4)
C19 0.089(6) 0.113(7) 0.054(4) -0.003(4) 0.003(4) -0.026(5)
C20 0.099(6) 0.089(6) 0.111(7) 0.010(5) 0.066(5) 0.017(5)
C21 0.066(5) 0.103(6) 0.071(5) 0.008(4) 0.001(4) -0.043(4)
C22 0.072(5) 0.105(6) 0.047(4) -0.007(4) 0.011(3) -0.014(4)
C23 0.075(5) 0.076(5) 0.069(5) 0.009(4) 0.004(4) 0.004(4)
C24 0.038(4) 0.123(6) 0.064(4) -0.003(4) -0.014(3) -0.005(4)
C25 0.192(11) 0.074(6) 0.136(8) -0.019(6) -0.054(8) 0.067(7)
C26 0.051(5) 0.111(7) 0.208(11) -0.096(7) 0.042(6) -0.006(5)
C27 0.083(5) 0.064(4) 0.074(5) -0.030(4) 0.012(4) -0.027(4)
C28 0.069(5) 0.076(5) 0.079(5) 0.003(4) -0.017(4) 0.000(4)
C29 0.087(6) 0.118(7) 0.088(6) -0.036(5) -0.020(5) 0.041(5)
C30 0.087(6) 0.065(5) 0.077(5) -0.015(4) 0.002(4) 0.000(4)
C31 0.057(5) 0.139(8) 0.088(6) -0.053(6) -0.015(4) 0.028(5)
C32 0.108(8) 0.188(11) 0.069(6) -0.014(6) -0.004(6) -0.019(8)
C33 0.064(6) 0.161(10) 0.112(8) -0.023(7) 0.016(5) -0.009(6)
C34 0.082(8) 0.265(17) 0.118(9) 0.022(10) -0.034(7) -0.020(9)
C35 0.060(6) 0.280(15) 0.083(6) 0.008(8) -0.038(5) -0.047(7)
C36 0.116(8) 0.150(9) 0.069(5) 0.024(6) 0.022(5) 0.044(7)
C37 0.109(8) 0.192(11) 0.097(7) 0.050(7) 0.028(6) 0.085(8)
C38 0.073(5) 0.104(6) 0.101(6) 0.038(5) 0.004(5) 0.024(5)
C39 0.089(5) 0.056(4) 0.071(5) 0.016(4) 0.006(4) 0.016(4)
C40 0.070(5) 0.122(7) 0.058(4) 0.014(5) 0.016(4) 0.006(5)
C41 0.083(6) 0.115(7) 0.066(5) -0.012(5) 0.023(4) -0.012(5)
C42 0.078(6) 0.119(8) 0.124(8) -0.015(7) 0.017(6) 0.006(6)
C43 0.205(14) 0.082(7) 0.207(14) -0.019(8) 0.091(12) 0.008(8)
C50 0.133(9) 0.167(11) 0.184(12) -0.097(10) 0.043(9) 0.045(8)

loop_
_atom_type_symbol
_atom_type_description
_atom_type_scat_dispersion_real
_atom_type_scat_dispersion_imag
_atom_type_scat_source
C C 0.0033 0.0016 'International Tables Vol C Tables 4.2.6.8 and 6.1.1.4'
H H 0.0000 0.0000 'International Tables Vol C Tables 4.2.6.8 and 6.1.1.4'
B B 0.0013 0.0007 'International Tables Vol C Tables 4.2.6.8 and 6.1.1.4'
O O 0.0106 0.0060 'International Tables Vol C Tables 4.2.6.8 and 6.1.1.4'
Si Si 0.0817 0.0704 'International Tables Vol C Tables 4.2.6.8 and 6.1.1.4'
K K 0.2009 0.2494 'International Tables Vol C Tables 4.2.6.8 and 6.1.1.4'

loop_
_geom_angle_atom_site_label_1
_geom_angle_atom_site_label_2
_geom_angle_atom_site_label_3
_geom_angle
C44 Si14 C45 100.6(16)
C44 Si14 C46 109.3(9)
C45 Si14 C46 104.5(13)
C44 Si14 Si13 114.2(8)
C45 Si14 Si13 115.9(10)
C46 Si14 Si13 111.5(5)
C47 Si15 C49 101.1(12)
C47 Si15 C48 105.0(11)
C49 Si15 C48 108.3(10)
C47 Si15 Si13 116.6(9)
C49 Si15 Si13 112.9(9)
C48 Si15 Si13 112.0(5)
C52 Si16 C51 109.4(11)
C52 Si16 C50 106.2(12)
C51 Si16 C50 114.8(6)
C52 Si16 Si13 109.1(10)
C51 Si16 Si13 109.3(4)
C50 Si16 Si13 107.9(4)
C55 Si17 C53 97.8(14)
C55 Si17 C54 122.9(15)
C53 Si17 C54 108.1(17)
C55 Si17 Si13 103.5(9)
C53 Si17 Si13 111.6(12)
C54 Si17 Si13 112.0(12)
Si17 C53 H53A 109.5
Si17 C53 H53B 109.5
H53A C53 H53B 109.5
Si17 C53 H53C 109.5
H53A C53 H53C 109.5
H53B C53 H53C 109.5
Si17 C54 H54A 109.5
Si17 C54 H54B 109.5
H54A C54 H54B 109.5
Si17 C54 H54C 109.5
H54A C54 H54C 109.5
H54B C54 H54C 109.5
Si17 C55 H55A 109.5
Si17 C55 H55B 109.5
H55A C55 H55B 109.5
Si17 C55 H55C 109.5
H55A C55 H55C 109.5
H55B C55 H55C 109.5
C57 Si18 C50 125.7(13)
C57 Si18 C56 111.0(18)
C50 Si18 C56 91.8(14)
C57 Si18 Si13 107.2(15)
C50 Si18 Si13 112.5(5)
C56 Si18 Si13 106.3(14)
C57 Si18 H50B 96.9
C50 Si18 H50B 29.5
C56 Si18 H50B 110.6
Si13 Si18 H50B 124.2
Si18 C56 H56A 109.5
Si18 C56 H56B 109.5
H56A C56 H56B 109.5
Si18 C56 H56C 109.5
H56A C56 H56C 109.5
H56B C56 H56C 109.5
C59 Si19 C58 108(2)
C59 Si19 C60 106.9(16)
C58 Si19 C60 114(2)
C59 Si19 Si13 110.7(11)
C58 Si19 Si13 113.6(19)
C60 Si19 Si13 103.7(12)
Si18 C57 H57A 109.5
Si18 C57 H57B 109.5
H57A C57 H57B 109.5
Si18 C57 H57C 109.5
H57A C57 H57C 109.5
H57B C57 H57C 109.5
Si19 C58 H58A 109.5
Si19 C58 H58B 109.5
H58A C58 H58B 109.5
Si19 C58 H58C 109.5
H58A C58 H58C 109.5
H58B C58 H58C 109.5
Si19 C59 H59A 109.5
Si19 C59 H59B 109.5
H59A C59 H59B 109.5
Si19 C59 H59C 109.5
H59A C59 H59C 109.5
H59B C59 H59C 109.5
Si19 C60 H60A 109.5
Si19 C60 H60B 109.5
H60A C60 H60B 109.5
Si19 C60 H60C 109.5
H60A C60 H60C 109.5
H60B C60 H60C 109.5
O1 K1 B1 108.42(16)
O1 K1 B2 107.01(19)
B1 K1 B2 93.06(18)
O1 K1 B3 144.31(15)
B1 K1 B3 95.86(17)
B2 K1 B3 97.10(18)
O1 K1 K2 119.44(11)
B1 K1 K2 47.84(13)
B2 K1 K2 45.39(12)
B3 K1 K2 96.23(11)
O1 K1 K4 151.86(12)
B1 K1 K4 48.83(13)
B2 K1 K4 92.24(13)
B3 K1 K4 47.48(11)
K2 K1 K4 61.23(3)
O1 K1 K3 149.29(13)
B1 K1 K3 94.78(13)
B2 K1 K3 50.43(14)
B3 K1 K3 46.73(11)
K2 K1 K3 62.90(3)
K4 K1 K3 58.56(3)
O1 K1 H96 95.0(12)
B1 K1 H96 21.3(12)
B2 K1 H96 81.2(12)
B3 K1 H96 114.7(12)
K2 K1 H96 40.7(12)
K4 K1 H96 67.3(12)
K3 K1 H96 100.4(12)
O1 K1 H94 138.9(10)
B1 K1 H94 110.1(11)
B2 K1 H94 85.0(11)
B3 K1 H94 18.2(11)
K2 K1 H94 97.3(10)
K4 K1 H94 61.4(11)
K3 K1 H94 37.5(10)
H96 K1 H94 126.0(16)
O1 K1 H95 141.5(12)
B1 K1 H95 79.6(12)
B2 K1 H95 110.1(12)
B3 K1 H95 20.4(12)
K2 K1 H95 94.3(12)
K4 K1 H95 35.3(12)
K3 K1 H95 61.0(12)
H96 K1 H95 100.3(17)
H94 K1 H95 38.6(16)
O1 K1 H98 114.4(12)
B1 K1 H98 20.1(12)
B2 K1 H98 108.2(12)
B3 K1 H98 81.0(12)
K2 K1 H98 63.4(12)
K4 K1 H98 38.2(12)
K3 K1 H98 94.3(12)
H96 K1 H98 41.0(17)
H94 K1 H98 97.7(16)
H95 K1 H98 62.5(18)
O1 K1 H99 92.1(13)
B1 K1 H99 85.3(12)
B2 K1 H99 20.0(13)
B3 K1 H99 116.2(13)
K2 K1 H99 42.5(12)
K4 K1 H99 100.7(12)
K3 K1 H99 69.5(13)
H96 K1 H99 68.7(18)
H94 K1 H99 104.9(17)
H95 K1 H99 126.3(18)
H98 K1 H99 104.0(17)
O1 K1 H100 125.1(14)
B1 K1 H100 92.0(13)
B2 K1 H100 19.1(14)
B3 K1 H100 78.2(14)
K2 K1 H100 46.2(13)
K4 K1 H100 77.4(13)
K3 K1 H100 31.5(14)
H96 K1 H100 86.5(17)
H94 K1 H100 67.4(17)
H95 K1 H100 91.2(18)
H98 K1 H100 102.1(17)
H99 K1 H100 38.1(18)
O2 K2 B2 110.53(18)
O2 K2 B1 117.17(19)
B2 K2 B1 95.19(19)
O2 K2 B4 136.10(18)
B2 K2 B4 93.6(2)
B1 K2 B4 95.43(19)
O2 K2 K1 130.12(13)
B2 K2 K1 47.83(14)
B1 K2 K1 47.54(13)
B4 K2 K1 93.38(13)
O2 K2 K4 154.38(12)
B2 K2 K4 93.08(14)
B1 K2 K4 48.20(13)
B4 K2 K4 47.42(14)
K1 K2 K4 60.11(3)
O2 K2 K3 147.25(13)
B2 K2 K3 49.02(15)
B1 K2 K3 92.36(13)
B4 K2 K3 45.10(14)
K1 K2 K3 60.15(3)
K4 K2 K3 57.35(3)
O2 K2 H96 106.4(12)
B2 K2 H96 82.1(12)
B1 K2 H96 21.4(12)
B4 K2 H96 113.0(12)
K1 K2 H96 39.1(11)
K4 K2 H96 66.0(12)
K3 K2 H96 96.3(11)
O2 K2 H97 121.4(13)
B2 K2 H97 107.8(13)
B1 K2 H97 18.1(14)
B4 K2 H97 81.8(14)
K1 K2 H97 60.6(13)
K4 K2 H97 37.3(14)
K3 K2 H97 91.1(13)
H96 K2 H97 39.4(17)
O2 K2 H92 140.0(12)
B2 K2 H92 104.0(12)
B1 K2 H92 78.0(13)
B4 K2 H92 19.6(13)
K1 K2 H92 88.2(12)
K4 K2 H92 32.2(13)
K3 K2 H92 55.7(13)
H96 K2 H92 97.6(18)
H97 K2 H92 62.9(19)
O2 K2 H91 136.7(11)
B2 K2 H91 75.4(12)
B1 K2 H91 104.4(11)
B4 K2 H91 19.8(11)
K1 K2 H91 86.7(11)
K4 K2 H91 57.5(11)
K3 K2 H91 29.4(11)
H96 K2 H91 116.9(16)
H97 K2 H91 94.7(18)
H92 K2 H91 37.6(16)
O2 K2 H99 102.4(12)
B2 K2 H99 21.4(12)
B1 K2 H99 81.6(12)
B4 K2 H99 111.3(12)
K1 K2 H99 38.8(12)
K4 K2 H99 96.1(12)
K3 K2 H99 66.3(12)
H96 K2 H99 64.6(17)
H97 K2 H99 97.6(18)
H92 K2 H99 116.8(17)
H91 K2 H99 94.8(17)
O2 K2 H101 98.2(17)
B2 K2 H101 20.0(18)
B1 K2 H101 115.2(18)
B4 K2 H101 92.8(17)
K1 K2 H101 67.9(18)
K4 K2 H101 107.2(17)
K3 K2 H101 53.7(17)
H96 K2 H101 101(2)
H97 K2 H101 128(2)
H92 K2 H101 108(2)
H91 K2 H101 73(2)
H99 K2 H101 37(2)
O3 K3 B4 111.46(18)
O3 K3 B3 104.86(17)
B4 K3 B3 96.80(18)
O3 K3 B2 152.56(16)
B4 K3 B2 86.29(18)
B3 K3 B2 93.02(17)
O3 K3 K4 117.72(12)
B4 K3 K4 48.61(14)
B3 K3 K4 48.19(11)
B2 K3 K4 89.71(12)
O3 K3 K1 148.17(13)
B4 K3 K1 90.24(14)
B3 K3 K1 47.55(11)
B2 K3 K1 45.52(13)
K4 K3 K1 59.74(3)
O3 K3 K2 153.15(12)
B4 K3 K2 44.56(14)
B3 K3 K2 91.92(11)
B2 K3 K2 42.16(11)
K4 K3 K2 59.53(3)
K1 K3 K2 56.95(3)
O3 K3 H90 97.8(11)
B4 K3 H90 19.3(11)
B3 K3 H90 87.6(11)
B2 K3 H90 103.7(11)
K4 K3 H90 42.2(11)
K1 K3 H90 96.5(11)
K2 K3 H90 61.6(11)
O3 K3 H93 93.1(11)
B4 K3 H93 86.6(11)
B3 K3 H93 19.7(11)
B2 K3 H93 109.2(11)
K4 K3 H93 40.8(11)
K1 K3 H93 64.2(11)
K2 K3 H93 96.4(11)
H90 K3 H93 73.3(16)
O3 K3 H94 110.6(11)
B4 K3 H94 109.6(11)
B3 K3 H94 18.5(11)
B2 K3 H94 80.8(11)
K4 K3 H94 62.4(11)
K1 K3 H94 38.0(10)
K2 K3 H94 92.0(10)
H90 K3 H94 103.9(15)
H93 K3 H94 37.9(15)
O3 K3 H91 121.4(12)
B4 K3 H91 17.7(12)
B3 K3 H91 106.2(12)
B2 K3 H91 71.2(12)
K4 K3 H91 59.7(12)
K1 K3 H91 86.1(12)
K2 K3 H91 32.0(12)
H90 K3 H91 36.9(16)
H93 K3 H91 100.2(16)
H94 K3 H91 114.5(16)
O3 K3 H100 160.9(14)
B4 K3 H100 84.9(14)
B3 K3 H100 81.9(14)
B2 K3 H100 11.4(14)
K4 K3 H100 80.3(14)
K1 K3 H100 34.4(14)
K2 K3 H100 40.6(13)
H90 K3 H100 100.4(17)
H93 K3 H100 97.8(18)
H94 K3 H100 70.7(18)
H91 K3 H100 72.0(18)
O4 K4 B3 121.65(16)
O4 K4 B4 106.65(18)
B3 K4 B4 96.63(18)
O4 K4 B1 135.21(17)
B3 K4 B1 94.77(17)
B4 K4 B1 92.56(19)
O4 K4 K3 127.35(13)
B3 K4 K3 48.46(12)
B4 K4 K3 48.16(14)
B1 K4 K3 95.72(11)
O4 K4 K1 161.05(12)
B3 K4 K1 48.60(11)
B4 K4 K1 91.46(14)
B1 K4 K1 46.61(12)
K3 K4 K1 61.70(3)
O4 K4 K2 139.12(11)
B3 K4 K2 94.94(11)
B4 K4 K2 46.42(14)
B1 K4 K2 46.32(13)
K3 K4 K2 63.12(3)
K1 K4 K2 58.66(3)
O4 K4 H90 98.2(10)
B3 K4 H90 86.7(10)
B4 K4 H90 19.3(11)
B1 K4 H90 109.9(11)
K3 K4 H90 41.0(10)
K1 K4 H90 97.3(10)
K2 K4 H90 63.7(11)
O4 K4 H93 110.9(10)
B3 K4 H93 20.7(10)
B4 K4 H93 83.5(10)
B1 K4 H93 111.2(11)
K3 K4 H93 38.0(10)
K1 K4 H93 64.8(11)
K2 K4 H93 97.2(10)
H90 K4 H93 69.8(15)
O4 K4 H97 129.8(12)
B3 K4 H97 106.9(12)
B4 K4 H97 77.3(13)
B1 K4 H97 18.7(13)
K3 K4 H97 93.2(12)
K1 K4 H97 58.7(12)
K2 K4 H97 33.6(12)
H90 K4 H97 96.0(17)
H93 K4 H97 119.2(16)
O4 K4 H95 126.7(13)
B3 K4 H95 20.2(13)
B4 K4 H95 110.5(13)
B1 K4 H95 79.7(13)
K3 K4 H95 64.0(13)
K1 K4 H95 37.7(13)
K2 K4 H95 94.0(13)
H90 K4 H95 104.4(17)
H93 K4 H95 40.8(16)
H97 K4 H95 95.1(18)
O4 K4 H98 136.3(11)
B3 K4 H98 80.7(12)
B4 K4 H98 107.1(12)
B1 K4 H98 19.2(12)
K3 K4 H98 95.9(11)
K1 K4 H98 36.7(11)
K2 K4 H98 61.1(12)
H90 K4 H98 121.7(16)
H93 K4 H98 99.7(16)
H97 K4 H98 37.9(16)
H95 K4 H98 63.2(18)
O4 K4 H92 109.6(13)
B3 K4 H92 107.7(13)
B4 K4 H92 17.0(14)
B1 K4 H92 78.9(14)
K3 K4 H92 60.5(14)
K1 K4 H92 89.4(13)
K2 K4 H92 35.0(14)
H90 K4 H92 36.2(17)
H93 K4 H92 97.9(17)
H97 K4 H92 62.1(19)
H95 K4 H92 117.2(18)
H98 K4 H92 95.6(18)
Si1 B1 K1 136.1(3)
Si1 B1 K2 130.6(3)
K1 B1 K2 84.62(15)
Si1 B1 K4 118.6(3)
K1 B1 K4 84.56(16)
K2 B1 K4 85.48(16)
Si1 B1 H96 110(3)
K1 B1 H96 58(3)
K2 B1 H96 62(3)
K4 B1 H96 131(3)
Si1 B1 H97 109(3)
K1 B1 H97 114(3)
K2 B1 H97 47(3)
K4 B1 H97 56(3)
H96 B1 H97 109(4)
Si1 B1 H98 106(3)
K1 B1 H98 55(3)
K2 B1 H98 122(3)
K4 B1 H98 54(3)
H96 B1 H98 112(4)
H97 B1 H98 110(4)
Si5 B2 K2 159.5(3)
Si5 B2 K1 113.1(3)
K2 B2 K1 86.78(17)
Si5 B2 K3 97.7(3)
K2 B2 K3 88.82(17)
K1 B2 K3 84.05(17)
Si5 B2 H99 113(3)
K2 B2 H99 73(3)
K1 B2 H99 56(3)
K3 B2 H99 136(3)
Si5 B2 H100 112(3)
K2 B2 H100 82(3)
K1 B2 H100 57(3)
K3 B2 H100 28(3)
H99 B2 H100 108(5)
Si5 B2 H101 104(4)
K2 B2 H101 56(4)
K1 B2 H101 142(4)
K3 B2 H101 94(4)
H99 B2 H101 107(5)
H100 B2 H101 111(5)
Si9 B3 K4 125.7(3)
Si9 B3 K3 137.9(3)
K4 B3 K3 83.34(14)
Si9 B3 K1 123.1(3)
K4 B3 K1 83.92(14)
K3 B3 K1 85.71(14)
Si9 B3 H93 111(3)
K4 B3 H93 62(3)
K3 B3 H93 52(3)
K1 B3 H93 126(3)
Si9 B3 H94 112(3)
K4 B3 H94 121(3)
K3 B3 H94 56(3)
K1 B3 H94 56(3)
H93 B3 H94 107(4)
Si9 B3 H95 104(3)
K4 B3 H95 50(3)
K3 B3 H95 118(3)
K1 B3 H95 55(3)
H93 B3 H95 112(4)
H94 B3 H95 111(4)
Si13 B4 K2 110.0(3)
Si13 B4 K3 132.2(4)
K2 B4 K3 90.35(19)
Si13 B4 K4 138.7(4)
K2 B4 K4 86.16(18)
K3 B4 K4 83.23(16)
Si13 B4 H90 113(3)
K2 B4 H90 137(3)
K3 B4 H90 60(3)
K4 B4 H90 62(3)
Si13 B4 H92 116(3)
K2 B4 H92 56(3)
K3 B4 H92 111(3)
K4 B4 H92 42(3)
H90 B4 H92 104(4)
Si13 B4 H91 113(3)
K2 B4 H91 57(3)
K3 B4 H91 44(3)
K4 B4 H91 107(3)
H90 B4 H91 104(4)
H92 B4 H91 106(4)
C31 O1 C28 106.5(5)
C31 O1 K1 130.6(4)
C28 O1 K1 122.2(4)
C32 O2 C35 106.0(6)
C32 O2 K2 119.5(5)
C35 O2 K2 134.5(5)
C36 O3 C39 108.7(6)
C36 O3 K3 114.9(4)
C39 O3 K3 135.8(4)
C43 O4 C40 106.5(6)
C43 O4 K4 121.9(6)
C40 O4 K4 130.3(4)
B1 Si1 Si2 106.3(2)
B1 Si1 Si4 112.8(2)
Si2 Si1 Si4 109.79(9)
B1 Si1 Si3 112.3(2)
Si2 Si1 Si3 107.77(9)
Si4 Si1 Si3 107.74(9)
C3 Si2 C1 107.0(4)
C3 Si2 C2 109.6(4)
C1 Si2 C2 107.5(4)
C3 Si2 Si1 115.1(3)
C1 Si2 Si1 110.1(2)
C2 Si2 Si1 107.3(3)
C5 Si3 C6 107.1(4)
C5 Si3 C4 106.5(4)
C6 Si3 C4 107.7(5)
C5 Si3 Si1 111.7(3)
C6 Si3 Si1 114.2(3)
C4 Si3 Si1 109.2(3)
C8 Si4 C7 108.7(4)
C8 Si4 C9 106.4(4)
C7 Si4 C9 107.4(4)
C8 Si4 Si1 109.7(3)
C7 Si4 Si1 113.8(3)
C9 Si4 Si1 110.6(3)
B2 Si5 Si7 108.8(2)
B2 Si5 Si8 108.6(2)
Si7 Si5 Si8 108.83(10)
B2 Si5 Si6 116.2(2)
Si7 Si5 Si6 106.73(9)
Si8 Si5 Si6 107.46(9)
C12 Si6 C11 107.9(3)
C12 Si6 C10 107.7(4)
C11 Si6 C10 105.9(3)
C12 Si6 Si5 111.6(3)
C11 Si6 Si5 111.3(2)
C10 Si6 Si5 112.2(2)
C15 Si7 C13 108.5(4)
C15 Si7 C14 107.9(5)
C13 Si7 C14 107.7(5)
C15 Si7 Si5 114.6(3)
C13 Si7 Si5 109.3(3)
C14 Si7 Si5 108.6(3)
C18 Si8 C16 108.0(4)
C18 Si8 C17 105.4(4)
C16 Si8 C17 108.6(4)
C18 Si8 Si5 110.4(2)
C16 Si8 Si5 115.7(3)
C17 Si8 Si5 108.2(3)
B3 Si9 Si10 110.90(19)
B3 Si9 Si12 111.6(2)
Si10 Si9 Si12 105.69(9)
B3 Si9 Si11 114.9(2)
Si10 Si9 Si11 105.92(8)
Si12 Si9 Si11 107.25(9)
C20 Si10 C19 107.2(4)
C20 Si10 C21 108.4(4)
C19 Si10 C21 105.6(3)
C20 Si10 Si9 110.4(2)
C19 Si10 Si9 110.2(3)
C21 Si10 Si9 114.7(2)
C23 Si11 C22 107.4(3)
C23 Si11 C24 107.3(3)
C22 Si11 C24 106.9(3)
C23 Si11 Si9 110.4(2)
C22 Si11 Si9 111.4(2)
C24 Si11 Si9 113.1(2)
C25 Si12 C26 106.7(5)
C25 Si12 C27 107.2(4)
C26 Si12 C27 107.2(4)
C25 Si12 Si9 110.8(3)
C26 Si12 Si9 110.5(3)
C27 Si12 Si9 114.2(3)
B4 Si13 Si15 108.8(3)
B4 Si13 Si19 111.0(3)
Si15 Si13 Si19 133.21(19)
B4 Si13 Si18 116.0(3)
Si15 Si13 Si18 74.8(2)
Si19 Si13 Si18 107.7(4)
B4 Si13 Si14 113.6(3)
Si15 Si13 Si14 110.03(14)
Si19 Si13 Si14 29.6(2)
Si18 Si13 Si14 124.9(2)
B4 Si13 Si16 108.8(2)
Si15 Si13 Si16 110.55(12)
Si19 Si13 Si16 78.5(3)
Si18 Si13 Si16 36.4(2)
Si14 Si13 Si16 104.96(13)
B4 Si13 Si17 114.7(3)
Si15 Si13 Si17 36.1(2)
Si19 Si13 Si17 103.2(3)
Si18 Si13 Si17 103.2(3)
Si14 Si13 Si17 75.7(2)
Si16 Si13 Si17 131.90(19)
Si2 C1 H1A 109.5
Si2 C1 H1B 109.5
H1A C1 H1B 109.5
Si2 C1 H1C 109.5
H1A C1 H1C 109.5
H1B C1 H1C 109.5
Si2 C2 H2A 109.5
Si2 C2 H2B 109.5
H2A C2 H2B 109.5
Si2 C2 H2C 109.5
H2A C2 H2C 109.5
H2B C2 H2C 109.5
Si2 C3 H3A 109.5
Si2 C3 H3B 109.5
H3A C3 H3B 109.5
Si2 C3 H3C 109.5
H3A C3 H3C 109.5
H3B C3 H3C 109.5
Si3 C4 H4A 109.5
Si3 C4 H4B 109.5
H4A C4 H4B 109.5
Si3 C4 H4C 109.5
H4A C4 H4C 109.5
H4B C4 H4C 109.5
Si3 C5 H5A 109.5
Si3 C5 H5B 109.5
H5A C5 H5B 109.5
Si3 C5 H5C 109.5
H5A C5 H5C 109.5
H5B C5 H5C 109.5
Si3 C6 H6A 109.5
Si3 C6 H6B 109.5
H6A C6 H6B 109.5
Si3 C6 H6C 109.5
H6A C6 H6C 109.5
H6B C6 H6C 109.5
Si4 C7 H7A 109.5
Si4 C7 H7B 109.5
H7A C7 H7B 109.5
Si4 C7 H7C 109.5
H7A C7 H7C 109.5
H7B C7 H7C 109.5
Si4 C8 H8A 109.5
Si4 C8 H8B 109.5
H8A C8 H8B 109.5
Si4 C8 H8C 109.5
H8A C8 H8C 109.5
H8B C8 H8C 109.5
Si4 C9 H9A 109.5
Si4 C9 H9B 109.5
H9A C9 H9B 109.5
Si4 C9 H9C 109.5
H9A C9 H9C 109.5
H9B C9 H9C 109.5
Si6 C10 H10A 109.5
Si6 C10 H10B 109.5
H10A C10 H10B 109.5
Si6 C10 H10C 109.5
H10A C10 H10C 109.5
H10B C10 H10C 109.5
Si6 C11 H11A 109.5
Si6 C11 H11B 109.5
H11A C11 H11B 109.5
Si6 C11 H11C 109.5
H11A C11 H11C 109.5
H11B C11 H11C 109.5
Si6 C12 H12A 109.5
Si6 C12 H12B 109.5
H12A C12 H12B 109.5
Si6 C12 H12C 109.5
H12A C12 H12C 109.5
H12B C12 H12C 109.5
Si7 C13 H13A 109.5
Si7 C13 H13B 109.5
H13A C13 H13B 109.5
Si7 C13 H13C 109.5
H13A C13 H13C 109.5
H13B C13 H13C 109.5
Si7 C14 H14A 109.5
Si7 C14 H14B 109.5
H14A C14 H14B 109.5
Si7 C14 H14C 109.5
H14A C14 H14C 109.5
H14B C14 H14C 109.5
Si7 C15 H15A 109.5
Si7 C15 H15B 109.5
H15A C15 H15B 109.5
Si7 C15 H15C 109.5
H15A C15 H15C 109.5
H15B C15 H15C 109.5
Si8 C16 H16A 109.5
Si8 C16 H16B 109.5
H16A C16 H16B 109.5
Si8 C16 H16C 109.5
H16A C16 H16C 109.5
H16B C16 H16C 109.5
Si8 C17 H17A 109.5
Si8 C17 H17B 109.5
H17A C17 H17B 109.5
Si8 C17 H17C 109.5
H17A C17 H17C 109.5
H17B C17 H17C 109.5
Si8 C18 H18A 109.5
Si8 C18 H18B 109.5
H18A C18 H18B 109.5
Si8 C18 H18C 109.5
H18A C18 H18C 109.5
H18B C18 H18C 109.5
Si10 C19 H19A 109.5
Si10 C19 H19B 109.5
H19A C19 H19B 109.5
Si10 C19 H19C 109.5
H19A C19 H19C 109.5
H19B C19 H19C 109.5
Si10 C20 H20A 109.5
Si10 C20 H20B 109.5
H20A C20 H20B 109.5
Si10 C20 H20C 109.5
H20A C20 H20C 109.5
H20B C20 H20C 109.5
Si10 C21 H21A 109.5
Si10 C21 H21B 109.5
H21A C21 H21B 109.5
Si10 C21 H21C 109.5
H21A C21 H21C 109.5
H21B C21 H21C 109.5
Si11 C22 H22A 109.5
Si11 C22 H22B 109.5
H22A C22 H22B 109.5
Si11 C22 H22C 109.5
H22A C22 H22C 109.5
H22B C22 H22C 109.5
Si11 C23 H23A 109.5
Si11 C23 H23B 109.5
H23A C23 H23B 109.5
Si11 C23 H23C 109.5
H23A C23 H23C 109.5
H23B C23 H23C 109.5
Si11 C24 H24A 109.5
Si11 C24 H24B 109.5
H24A C24 H24B 109.5
Si11 C24 H24C 109.5
H24A C24 H24C 109.5
H24B C24 H24C 109.5
Si12 C25 H25A 109.5
Si12 C25 H25B 109.5
H25A C25 H25B 109.5
Si12 C25 H25C 109.5
H25A C25 H25C 109.5
H25B C25 H25C 109.5
Si12 C26 H26A 109.5
Si12 C26 H26B 109.5
H26A C26 H26B 109.5
Si12 C26 H26C 109.5
H26A C26 H26C 109.5
H26B C26 H26C 109.5
Si12 C27 H27A 109.5
Si12 C27 H27B 109.5
H27A C27 H27B 109.5
Si12 C27 H27C 109.5
H27A C27 H27C 109.5
H27B C27 H27C 109.5
O1 C28 C29 107.0(6)
O1 C28 H28A 110.3
C29 C28 H28A 110.3
O1 C28 H28B 110.3
C29 C28 H28B 110.3
H28A C28 H28B 108.6
C30 C29 C28 105.0(6)
C30 C29 H29A 110.7
C28 C29 H29A 110.7
C30 C29 H29B 110.7
C28 C29 H29B 110.7
H29A C29 H29B 108.8
C31 C30 C29 101.8(6)
C31 C30 H30A 111.4
C29 C30 H30A 111.4
C31 C30 H30B 111.4
C29 C30 H30B 111.4
H30A C30 H30B 109.3
O1 C31 C30 106.0(6)
O1 C31 H31A 110.5
C30 C31 H31A 110.5
O1 C31 H31B 110.5
C30 C31 H31B 110.5
H31A C31 H31B 108.7
O2 C32 C33 107.3(7)
O2 C32 H32A 110.3
C33 C32 H32A 110.3
O2 C32 H32B 110.3
C33 C32 H32B 110.3
H32A C32 H32B 108.5
C34 C33 C32 103.5(8)
C34 C33 H33A 111.1
C32 C33 H33A 111.1
C34 C33 H33B 111.1
C32 C33 H33B 111.1
H33A C33 H33B 109.0
C35 C34 C33 110.3(9)
C35 C34 H34A 109.6
C33 C34 H34A 109.6
C35 C34 H34B 109.6
C33 C34 H34B 109.6
H34A C34 H34B 108.1
C34 C35 O2 111.6(9)
C34 C35 H35A 109.3
O2 C35 H35A 109.3
C34 C35 H35B 109.3
O2 C35 H35B 109.3
H35A C35 H35B 108.0
C37 C36 O3 107.7(7)
C37 C36 H36A 110.2
O3 C36 H36A 110.2
C37 C36 H36B 110.2
O3 C36 H36B 110.2
H36A C36 H36B 108.5
C36 C37 C38 107.9(7)
C36 C37 H37A 110.1
C38 C37 H37A 110.1
C36 C37 H37B 110.1
C38 C37 H37B 110.1
H37A C37 H37B 108.4
C37 C38 C39 106.3(6)
C37 C38 H38A 110.5
C39 C38 H38A 110.5
C37 C38 H38B 110.5
C39 C38 H38B 110.5
H38A C38 H38B 108.7
O3 C39 C38 105.9(6)
O3 C39 H39A 110.5
C38 C39 H39A 110.5
O3 C39 H39B 110.5
C38 C39 H39B 110.5
H39A C39 H39B 108.7
O4 C40 C41 108.3(7)
O4 C40 H40A 110.0
C41 C40 H40A 110.0
O4 C40 H40B 110.0
C41 C40 H40B 110.0
H40A C40 H40B 108.4
C42 C41 C40 103.0(7)
C42 C41 H41A 111.2
C40 C41 H41A 111.2
C42 C41 H41B 111.2
C40 C41 H41B 111.2
H41A C41 H41B 109.1
C43 C42 C41 106.9(8)
C43 C42 H42A 110.3
C41 C42 H42A 110.3
C43 C42 H42B 110.3
C41 C42 H42B 110.3
H42A C42 H42B 108.6
O4 C43 C42 109.7(9)
O4 C43 H43A 109.7
C42 C43 H43A 109.7
O4 C43 H43B 109.7
C42 C43 H43B 109.7
H43A C43 H43B 108.2
Si18 C50 Si16 43.2(3)
Si18 C50 H50D 109.5
Si16 C50 H50D 122.9
Si18 C50 H50E 109.5
Si16 C50 H50E 66.3
H50D C50 H50E 109.5
Si18 C50 H50F 109.5
Si16 C50 H50F 126.1
H50D C50 H50F 109.5
H50E C50 H50F 109.5
Si18 C50 H50A 126.3
Si16 C50 H50A 109.4
H50D C50 H50A 37.2
H50E C50 H50A 72.4
H50F C50 H50A 120.5
Si18 C50 H50B 66.8
Si16 C50 H50B 110.0
H50D C50 H50B 72.3
H50E C50 H50B 176.2
H50F C50 H50B 72.6
H50A C50 H50B 109.5
Si18 C50 H50C 122.5
Si16 C50 H50C 109.0
H50D C50 H50C 124.2
H50E C50 H50C 72.5
H50F C50 H50C 37.0
H50A C50 H50C 109.5
H50B C50 H50C 109.5

loop_
_geom_bond_atom_site_label_1
_geom_bond_atom_site_label_2
_geom_bond_distance
Si14 C44 1.81(2)
Si14 C45 1.83(4)
Si14 C46 1.864(16)
Si14 Si13 2.308(3)
C44 H44A 0.9800
C44 H44B 0.9800
C44 H44C 0.9800
C45 H45A 0.9800
C45 H45B 0.9800
C45 H45C 0.9800
C46 H46A 0.9800
C46 H46B 0.9800
C46 H46C 0.9800
Si15 C47 1.79(3)
Si15 C49 1.821(19)
Si15 C48 1.877(13)
Si15 Si13 2.252(3)
C47 H47A 0.9800
C47 H47B 0.9800
C47 H47C 0.9800
C48 H48A 0.9800
C48 H48B 0.9800
C48 H48C 0.9800
C49 H49A 0.9800
C49 H49B 0.9800
C49 H49C 0.9800
Si16 C52 1.88(3)
Si16 C51 1.881(11)
Si16 C50 2.010(10)
Si16 Si13 2.355(3)
C51 H51A 0.9800
C51 H51B 0.9800
C51 H51C 0.9800
C52 H52A 0.9800
C52 H52B 0.9800
C52 H52C 0.9800
Si17 C55 1.88(2)
Si17 C53 1.93(4)
Si17 C54 1.96(4)
Si17 Si13 2.434(5)
C53 H53A 0.9800
C53 H53B 0.9800
C53 H53C 0.9800
C54 H54A 0.9800
C54 H54B 0.9800
C54 H54C 0.9800
C55 H55A 0.9800
C55 H55B 0.9800
C55 H55C 0.9800
Si18 C57 1.93(4)
Si18 C50 1.937(13)
Si18 C56 1.95(3)
Si18 Si13 2.306(6)
Si18 H50B 1.7904
C56 H56A 0.9800
C56 H56B 0.9800
C56 H56C 0.9800
Si19 C59 1.78(3)
Si19 C58 1.91(6)
Si19 C60 2.00(4)
Si19 Si13 2.289(6)
C57 H57A 0.9800
C57 H57B 0.9800
C57 H57C 0.9800
C58 H58A 0.9800
C58 H58B 0.9800
C58 H58C 0.9800
C59 H59A 0.9800
C59 H59B 0.9800
C59 H59C 0.9800
C60 H60A 0.9800
C60 H60B 0.9800
C60 H60C 0.9800
K1 O1 2.613(4)
K1 B1 3.179(7)
K1 B2 3.185(7)
K1 B3 3.286(6)
K1 K2 4.2908(18)
K1 K4 4.3553(17)
K1 K3 4.4399(19)
K1 H96 2.75(6)
K1 H94 2.83(5)
K1 H95 2.78(6)
K1 H98 2.70(5)
K1 H99 2.72(6)
K1 H100 2.75(6)
K2 O2 2.619(5)
K2 B2 3.059(7)
K2 B1 3.195(7)
K2 B4 3.197(8)
K2 K4 4.4038(18)
K2 K3 4.5571(19)
K2 H96 2.84(6)
K2 H97 2.58(6)
K2 H92 2.74(6)
K2 H91 2.75(5)
K2 H99 2.93(6)
K2 H101 2.61(7)
K3 O3 2.614(5)
K3 B4 3.228(8)
K3 B3 3.242(6)
K3 B2 3.441(8)
K3 K4 4.3020(18)
K3 H90 2.84(5)
K3 H93 2.70(5)
K3 H94 2.79(5)
K3 H91 2.55(5)
K3 H100 2.54(6)
K4 O4 2.647(5)
K4 B3 3.228(6)
K4 B4 3.250(8)
K4 B1 3.293(7)
K4 H90 2.91(5)
K4 H93 2.87(5)
K4 H97 2.83(6)
K4 H95 2.63(6)
K4 H98 2.79(6)
K4 H92 2.54(6)
B1 Si1 2.036(6)
B1 H96 1.17(6)
B1 H97 1.09(6)
B1 H98 1.13(6)
B2 Si5 2.024(7)
B2 H99 1.12(6)
B2 H100 1.07(6)
B2 H101 1.08(8)
B3 Si9 2.040(6)
B3 H93 1.15(5)
B3 H94 1.07(5)
B3 H95 1.18(6)
B4 Si13 2.019(7)
B4 H90 1.09(6)
B4 H92 1.11(6)
B4 H91 1.11(5)
O1 C31 1.401(8)
O1 C28 1.414(8)
O2 C32 1.388(10)
O2 C35 1.400(8)
O3 C36 1.415(9)
O3 C39 1.424(7)
O4 C43 1.407(12)
O4 C40 1.420(9)
Si1 Si2 2.317(2)
Si1 Si4 2.322(2)
Si1 Si3 2.332(2)
Si2 C3 1.874(7)
Si2 C1 1.888(7)
Si2 C2 1.900(9)
Si3 C5 1.868(8)
Si3 C6 1.881(8)
Si3 C4 1.882(8)
Si4 C8 1.866(7)
Si4 C7 1.872(8)
Si4 C9 1.880(8)
Si5 Si7 2.317(2)
Si5 Si8 2.328(2)
Si5 Si6 2.346(2)
Si6 C12 1.870(6)
Si6 C11 1.870(7)
Si6 C10 1.870(7)
Si7 C15 1.860(8)
Si7 C13 1.890(9)
Si7 C14 1.893(9)
Si8 C18 1.864(7)
Si8 C16 1.877(7)
Si8 C17 1.887(8)
Si9 Si10 2.325(2)
Si9 Si12 2.326(2)
Si9 Si11 2.326(2)
Si10 C20 1.867(8)
Si10 C19 1.870(7)
Si10 C21 1.872(7)
Si11 C23 1.858(7)
Si11 C22 1.873(6)
Si11 C24 1.888(6)
Si12 C25 1.858(9)
Si12 C26 1.862(8)
Si12 C27 1.862(6)
C1 H1A 0.9800
C1 H1B 0.9800
C1 H1C 0.9800
C2 H2A 0.9800
C2 H2B 0.9800
C2 H2C 0.9800
C3 H3A 0.9800
C3 H3B 0.9800
C3 H3C 0.9800
C4 H4A 0.9800
C4 H4B 0.9800
C4 H4C 0.9800
C5 H5A 0.9800
C5 H5B 0.9800
C5 H5C 0.9800
C6 H6A 0.9800
C6 H6B 0.9800
C6 H6C 0.9800
C7 H7A 0.9800
C7 H7B 0.9800
C7 H7C 0.9800
C8 H8A 0.9800
C8 H8B 0.9800
C8 H8C 0.9800
C9 H9A 0.9800
C9 H9B 0.9800
C9 H9C 0.9800
C10 H10A 0.9800
C10 H10B 0.9800
C10 H10C 0.9800
C11 H11A 0.9800
C11 H11B 0.9800
C11 H11C 0.9800
C12 H12A 0.9800
C12 H12B 0.9800
C12 H12C 0.9800
C13 H13A 0.9800
C13 H13B 0.9800
C13 H13C 0.9800
C14 H14A 0.9800
C14 H14B 0.9800
C14 H14C 0.9800
C15 H15A 0.9800
C15 H15B 0.9800
C15 H15C 0.9800
C16 H16A 0.9800
C16 H16B 0.9800
C16 H16C 0.9800
C17 H17A 0.9800
C17 H17B 0.9800
C17 H17C 0.9800
C18 H18A 0.9800
C18 H18B 0.9800
C18 H18C 0.9800
C19 H19A 0.9800
C19 H19B 0.9800
C19 H19C 0.9800
C20 H20A 0.9800
C20 H20B 0.9800
C20 H20C 0.9800
C21 H21A 0.9800
C21 H21B 0.9800
C21 H21C 0.9800
C22 H22A 0.9800
C22 H22B 0.9800
C22 H22C 0.9800
C23 H23A 0.9800
C23 H23B 0.9800
C23 H23C 0.9800
C24 H24A 0.9800
C24 H24B 0.9800
C24 H24C 0.9800
C25 H25A 0.9800
C25 H25B 0.9800
C25 H25C 0.9800
C26 H26A 0.9800
C26 H26B 0.9800
C26 H26C 0.9800
C27 H27A 0.9800
C27 H27B 0.9800
C27 H27C 0.9800
C28 C29 1.494(10)
C28 H28A 0.9900
C28 H28B 0.9900
C29 C30 1.484(10)
C29 H29A 0.9900
C29 H29B 0.9900
C30 C31 1.473(10)
C30 H30A 0.9900
C30 H30B 0.9900
C31 H31A 0.9900
C31 H31B 0.9900
C32 C33 1.486(12)
C32 H32A 0.9900
C32 H32B 0.9900
C33 C34 1.415(13)
C33 H33A 0.9900
C33 H33B 0.9900
C34 C35 1.305(12)
C34 H34A 0.9900
C34 H34B 0.9900
C35 H35A 0.9900
C35 H35B 0.9900
C36 C37 1.399(11)
C36 H36A 0.9900
C36 H36B 0.9900
C37 C38 1.438(11)
C37 H37A 0.9900
C37 H37B 0.9900
C38 C39 1.477(10)
C38 H38A 0.9900
C38 H38B 0.9900
C39 H39A 0.9900
C39 H39B 0.9900
C40 C41 1.464(10)
C40 H40A 0.9900
C40 H40B 0.9900
C41 C42 1.456(12)
C41 H41A 0.9900
C41 H41B 0.9900
C42 C43 1.412(13)
C42 H42A 0.9900
C42 H42B 0.9900
C43 H43A 0.9900
C43 H43B 0.9900
C50 H50D 0.9800
C50 H50E 0.9800
C50 H50F 0.9800
C50 H50A 0.9601
C50 H50B 0.9600
C50 H50C 0.9598

loop_
_geom_torsion_atom_site_label_1
_geom_torsion_atom_site_label_2
_geom_torsion_atom_site_label_3
_geom_torsion_atom_site_label_4
_geom_torsion
O1 K1 K2 O2 3.4(2)
B1 K1 K2 O2 92.2(2)
B2 K1 K2 O2 -81.7(3)
B3 K1 K2 O2 -175.6(2)
K4 K1 K2 O2 151.11(17)
K3 K1 K2 O2 -141.69(17)
O1 K1 K2 B2 85.1(2)
B1 K1 K2 B2 173.9(3)
B3 K1 K2 B2 -93.8(2)
K4 K1 K2 B2 -127.2(2)
K3 K1 K2 B2 -60.0(2)
O1 K1 K2 B1 -88.8(2)
B2 K1 K2 B1 -173.9(3)
B3 K1 K2 B1 92.3(2)
K4 K1 K2 B1 58.93(17)
K3 K1 K2 B1 126.13(17)
O1 K1 K2 B4 177.0(2)
B1 K1 K2 B4 -94.3(2)
B2 K1 K2 B4 91.9(3)
B3 K1 K2 B4 -2.0(2)
K4 K1 K2 B4 -35.32(16)
K3 K1 K2 B4 31.87(16)
O1 K1 K2 K4 -147.69(15)
B1 K1 K2 K4 -58.93(17)
B2 K1 K2 K4 127.2(2)
B3 K1 K2 K4 33.33(12)
K3 K1 K2 K4 67.20(3)
O1 K1 K2 K3 145.11(15)
B1 K1 K2 K3 -126.13(17)
B2 K1 K2 K3 60.0(2)
B3 K1 K2 K3 -33.86(12)
K4 K1 K2 K3 -67.20(3)
O1 K1 K3 O3 91.4(3)
B1 K1 K3 O3 -129.0(3)
B2 K1 K3 O3 141.0(3)
B3 K1 K3 O3 -35.5(3)
K2 K1 K3 O3 -165.9(2)
K4 K1 K3 O3 -94.7(2)
O1 K1 K3 B4 -134.2(3)
B1 K1 K3 B4 5.5(2)
B2 K1 K3 B4 -84.6(2)
B3 K1 K3 B4 99.0(2)
K2 K1 K3 B4 -31.48(15)
K4 K1 K3 B4 39.81(15)
O1 K1 K3 B3 126.8(3)
B1 K1 K3 B3 -93.5(2)
B2 K1 K3 B3 176.4(2)
K2 K1 K3 B3 -130.47(15)
K4 K1 K3 B3 -59.18(15)
O1 K1 K3 B2 -49.6(3)
B1 K1 K3 B2 90.0(2)
B3 K1 K3 B2 -176.4(2)
K2 K1 K3 B2 53.09(16)
K4 K1 K3 B2 124.39(16)
O1 K1 K3 K4 -174.0(2)
B1 K1 K3 K4 -34.36(14)
B2 K1 K3 K4 -124.39(16)
B3 K1 K3 K4 59.18(15)
K2 K1 K3 K4 -71.29(3)
O1 K1 K3 K2 -102.7(2)
B1 K1 K3 K2 36.93(14)
B2 K1 K3 K2 -53.09(16)
B3 K1 K3 K2 130.47(15)
K4 K1 K3 K2 71.29(3)
O2 K2 K3 O3 -77.7(4)
B2 K2 K3 O3 -138.3(3)
B1 K2 K3 O3 126.9(3)
B4 K2 K3 O3 31.6(3)
K1 K2 K3 O3 163.5(3)
K4 K2 K3 O3 91.9(3)
O2 K2 K3 B4 -109.4(3)
B2 K2 K3 B4 -169.9(3)
B1 K2 K3 B4 95.3(2)
K1 K2 K3 B4 131.9(2)
K4 K2 K3 B4 60.3(2)
O2 K2 K3 B3 152.9(3)
B2 K2 K3 B3 92.4(2)
B1 K2 K3 B3 -2.44(18)
B4 K2 K3 B3 -97.7(2)
K1 K2 K3 B3 34.17(12)
K4 K2 K3 B3 -37.48(12)
O2 K2 K3 B2 60.5(3)
B1 K2 K3 B2 -94.8(2)
B4 K2 K3 B2 169.9(3)
K1 K2 K3 B2 -58.20(19)
K4 K2 K3 B2 -129.85(19)
O2 K2 K3 K4 -169.6(2)
B2 K2 K3 K4 129.85(19)
B1 K2 K3 K4 35.04(13)
B4 K2 K3 K4 -60.3(2)
K1 K2 K3 K4 71.65(3)
O2 K2 K3 K1 118.7(2)
B2 K2 K3 K1 58.20(19)
B1 K2 K3 K1 -36.61(13)
B4 K2 K3 K1 -131.9(2)
K4 K2 K3 K1 -71.65(3)
O3 K3 K4 O4 -16.5(2)
B4 K3 K4 O4 78.5(2)
B3 K3 K4 O4 -101.9(2)
B2 K3 K4 O4 163.82(19)
K1 K3 K4 O4 -160.12(14)
K2 K3 K4 O4 132.80(14)
O3 K3 K4 B3 85.3(2)
B4 K3 K4 B3 -179.6(2)
B2 K3 K4 B3 -94.3(2)
K1 K3 K4 B3 -58.23(15)
K2 K3 K4 B3 -125.32(15)
O3 K3 K4 B4 -95.0(2)
B3 K3 K4 B4 179.6(2)
B2 K3 K4 B4 85.3(2)
K1 K3 K4 B4 121.39(19)
K2 K3 K4 B4 54.30(19)
O3 K3 K4 B1 176.7(2)
B4 K3 K4 B1 -88.3(2)
B3 K3 K4 B1 91.3(2)
B2 K3 K4 B1 -2.99(19)
K1 K3 K4 B1 33.08(14)
K2 K3 K4 B1 -34.01(14)
O3 K3 K4 K1 143.58(14)
B4 K3 K4 K1 -121.39(19)
B3 K3 K4 K1 58.23(15)
B2 K3 K4 K1 -36.07(13)
K2 K3 K4 K1 -67.09(3)
O3 K3 K4 K2 -149.34(14)
B4 K3 K4 K2 -54.30(19)
B3 K3 K4 K2 125.32(15)
B2 K3 K4 K2 31.02(13)
K1 K3 K4 K2 67.09(3)
O1 K1 K4 O4 -62.9(5)
B1 K1 K4 O4 -104.7(4)
B2 K1 K4 O4 163.2(4)
B3 K1 K4 O4 65.6(4)
K2 K1 K4 O4 -162.3(4)
K3 K1 K4 O4 123.6(4)
O1 K1 K4 B3 -128.5(3)
B1 K1 K4 B3 -170.3(2)
B2 K1 K4 B3 97.6(2)
K2 K1 K4 B3 132.17(16)
K3 K1 K4 B3 58.04(16)
O1 K1 K4 B4 134.0(3)
B1 K1 K4 B4 92.1(2)
B2 K1 K4 B4 0.0(2)
B3 K1 K4 B4 -97.6(2)
K2 K1 K4 B4 34.62(15)
K3 K1 K4 B4 -39.51(15)
O1 K1 K4 B1 41.8(3)
B2 K1 K4 B1 -92.1(2)
B3 K1 K4 B1 170.3(2)
K2 K1 K4 B1 -57.52(18)
K3 K1 K4 B1 -131.65(18)
O1 K1 K4 K3 173.5(2)
B1 K1 K4 K3 131.65(18)
B2 K1 K4 K3 39.54(14)
B3 K1 K4 K3 -58.04(16)
K2 K1 K4 K3 74.13(4)
O1 K1 K4 K2 99.4(2)
B1 K1 K4 K2 57.52(18)
B2 K1 K4 K2 -34.59(14)
B3 K1 K4 K2 -132.17(16)
K3 K1 K4 K2 -74.13(4)
O2 K2 K4 O4 50.0(4)
B2 K2 K4 O4 -152.4(3)
B1 K2 K4 O4 113.3(3)
B4 K2 K4 O4 -60.3(3)
K1 K2 K4 O4 171.3(2)
K3 K2 K4 O4 -117.0(2)
O2 K2 K4 B3 -155.2(3)
B2 K2 K4 B3 2.33(19)
B1 K2 K4 B3 -91.9(2)
B4 K2 K4 B3 94.5(2)
K1 K2 K4 B3 -33.92(12)
K3 K2 K4 B3 37.81(12)
O2 K2 K4 B4 110.3(4)
B2 K2 K4 B4 -92.1(3)
B1 K2 K4 B4 173.7(3)
K1 K2 K4 B4 -128.4(2)
K3 K2 K4 B4 -56.6(2)
O2 K2 K4 B1 -63.3(4)
B2 K2 K4 B1 94.2(2)
B4 K2 K4 B1 -173.7(3)
K1 K2 K4 B1 57.96(17)
K3 K2 K4 B1 129.68(18)
O2 K2 K4 K3 167.0(3)
B2 K2 K4 K3 -35.48(15)
B1 K2 K4 K3 -129.68(18)
B4 K2 K4 K3 56.6(2)
K1 K2 K4 K3 -71.73(3)
O2 K2 K4 K1 -121.3(3)
B2 K2 K4 K1 36.25(15)
B1 K2 K4 K1 -57.96(17)
B4 K2 K4 K1 128.4(2)
K3 K2 K4 K1 71.73(3)
O1 K1 B1 Si1 -34.1(5)
B2 K1 B1 Si1 -143.2(5)
B3 K1 B1 Si1 119.4(4)
K2 K1 B1 Si1 -147.5(5)
K4 K1 B1 Si1 126.5(5)
K3 K1 B1 Si1 166.3(4)
O1 K1 B1 K2 113.41(17)
B2 K1 B1 K2 4.35(19)
B3 K1 B1 K2 -93.12(16)
K4 K1 B1 K2 -85.95(16)
K3 K1 B1 K2 -46.18(13)
O1 K1 B1 K4 -160.63(15)
B2 K1 B1 K4 90.30(19)
B3 K1 B1 K4 -7.16(17)
K2 K1 B1 K4 85.95(16)
K3 K1 B1 K4 39.77(13)
O2 K2 B1 Si1 29.8(5)
B2 K2 B1 Si1 146.1(4)
B4 K2 B1 Si1 -119.7(4)
K1 K2 B1 Si1 150.6(5)
K4 K2 B1 Si1 -124.4(5)
K3 K2 B1 Si1 -164.9(4)
O2 K2 B1 K1 -120.79(17)
B2 K2 B1 K1 -4.5(2)
B4 K2 B1 K1 89.62(19)
K4 K2 B1 K1 84.95(15)
K3 K2 B1 K1 44.52(12)
O2 K2 B1 K4 154.26(15)
B2 K2 B1 K4 -89.49(19)
B4 K2 B1 K4 4.67(19)
K1 K2 B1 K4 -84.95(15)
K3 K2 B1 K4 -40.43(12)
O4 K4 B1 Si1 13.0(5)
B3 K4 B1 Si1 -133.3(3)
B4 K4 B1 Si1 129.8(4)
K3 K4 B1 Si1 178.0(3)
K1 K4 B1 Si1 -140.6(4)
K2 K4 B1 Si1 134.4(4)
O4 K4 B1 K1 153.53(18)
B3 K4 B1 K1 7.28(18)
B4 K4 B1 K1 -89.59(19)
K3 K4 B1 K1 -41.39(14)
K2 K4 B1 K1 -85.01(15)
O4 K4 B1 K2 -121.5(2)
B3 K4 B1 K2 92.29(17)
B4 K4 B1 K2 -4.58(19)
K3 K4 B1 K2 43.62(14)
K1 K4 B1 K2 85.01(15)
O2 K2 B2 Si5 -40.6(11)
B1 K2 B2 Si5 -162.1(11)
B4 K2 B2 Si5 102.1(11)
K1 K2 B2 Si5 -166.7(12)
K4 K2 B2 Si5 149.6(11)
K3 K2 B2 Si5 109.2(11)
O2 K2 B2 K1 126.07(19)
B1 K2 B2 K1 4.5(2)
B4 K2 B2 K1 -91.26(19)
K4 K2 B2 K1 -43.77(15)
K3 K2 B2 K1 -84.11(17)
O2 K2 B2 K3 -149.82(17)
B1 K2 B2 K3 88.63(18)
B4 K2 B2 K3 -7.15(19)
K1 K2 B2 K3 84.11(17)
K4 K2 B2 K3 40.34(13)
O1 K1 B2 Si5 60.1(4)
B1 K1 B2 Si5 170.4(3)
B3 K1 B2 Si5 -93.3(3)
K2 K1 B2 Si5 175.0(5)
K4 K1 B2 Si5 -140.7(3)
K3 K1 B2 Si5 -95.9(3)
O1 K1 B2 K2 -114.84(17)
B1 K1 B2 K2 -4.5(2)
B3 K1 B2 K2 91.76(18)
K4 K1 B2 K2 44.35(15)
K3 K1 B2 K2 89.14(17)
O1 K1 B2 K3 156.01(13)
B1 K1 B2 K3 -93.67(16)
B3 K1 B2 K3 2.62(16)
K2 K1 B2 K3 -89.14(17)
K4 K1 B2 K3 -44.80(11)
O3 K3 B2 Si5 -21.3(5)
B4 K3 B2 Si5 -153.4(3)
B3 K3 B2 Si5 110.0(3)
K4 K3 B2 Si5 158.1(2)
K1 K3 B2 Si5 112.6(3)
K2 K3 B2 Si5 -160.5(4)
O3 K3 B2 K2 139.2(3)
B4 K3 B2 K2 7.08(19)
B3 K3 B2 K2 -89.53(18)
K4 K3 B2 K2 -41.43(14)
K1 K3 B2 K2 -86.89(17)
O3 K3 B2 K1 -133.9(3)
B4 K3 B2 K1 93.98(18)
B3 K3 B2 K1 -2.63(16)
K4 K3 B2 K1 45.46(11)
K2 K3 B2 K1 86.89(17)
O4 K4 B3 Si9 -32.8(4)
B4 K4 B3 Si9 -147.1(3)
B1 K4 B3 Si9 119.8(3)
K3 K4 B3 Si9 -146.8(4)
K1 K4 B3 Si9 126.8(4)
K2 K4 B3 Si9 166.3(3)
O4 K4 B3 K3 113.95(18)
B4 K4 B3 K3 -0.28(18)
B1 K4 B3 K3 -93.42(16)
K1 K4 B3 K3 -86.37(14)
K2 K4 B3 K3 -46.92(11)
O4 K4 B3 K1 -159.68(16)
B4 K4 B3 K1 86.09(18)
B1 K4 B3 K1 -7.05(17)
K3 K4 B3 K1 86.37(14)
K2 K4 B3 K1 39.45(12)
O3 K3 B3 Si9 24.3(4)
B4 K3 B3 Si9 138.7(4)
B2 K3 B3 Si9 -134.7(4)
K4 K3 B3 Si9 138.4(5)
K1 K3 B3 Si9 -137.3(5)
K2 K3 B3 Si9 -176.9(4)
O3 K3 B3 K4 -114.10(15)
B4 K3 B3 K4 0.28(18)
B2 K3 B3 K4 86.91(15)
K1 K3 B3 K4 84.36(14)
K2 K3 B3 K4 44.72(11)
O3 K3 B3 K1 161.54(14)
B4 K3 B3 K1 -84.08(18)
B2 K3 B3 K1 2.55(16)
K4 K3 B3 K1 -84.36(14)
K2 K3 B3 K1 -39.64(11)
O1 K1 B3 Si9 11.6(5)
B1 K1 B3 Si9 -121.8(3)
B2 K1 B3 Si9 144.4(3)
K2 K1 B3 Si9 -169.9(3)
K4 K1 B3 Si9 -129.1(4)
K3 K1 B3 Si9 147.1(4)
O1 K1 B3 K4 140.7(2)
B1 K1 B3 K4 7.32(18)
B2 K1 B3 K4 -86.52(17)
K2 K1 B3 K4 -40.81(12)
K3 K1 B3 K4 -83.75(13)
O1 K1 B3 K3 -135.5(3)
B1 K1 B3 K3 91.07(17)
B2 K1 B3 K3 -2.77(17)
K2 K1 B3 K3 42.94(12)
K4 K1 B3 K3 83.75(13)
O2 K2 B4 Si13 -3.2(5)
B2 K2 B4 Si13 -128.2(4)
B1 K2 B4 Si13 136.3(3)
K1 K2 B4 Si13 -176.1(3)
K4 K2 B4 Si13 141.0(4)
K3 K2 B4 Si13 -135.8(4)
O2 K2 B4 K3 132.6(2)
B2 K2 B4 K3 7.6(2)
B1 K2 B4 K3 -87.93(19)
K1 K2 B4 K3 -40.29(15)
K4 K2 B4 K3 -83.20(16)
O2 K2 B4 K4 -144.2(2)
B2 K2 B4 K4 90.8(2)
B1 K2 B4 K4 -4.7(2)
K1 K2 B4 K4 42.91(15)
K3 K2 B4 K4 83.20(16)
O3 K3 B4 Si13 -47.4(5)
B3 K3 B4 Si13 -156.4(4)
B2 K3 B4 Si13 111.0(5)
K4 K3 B4 Si13 -156.1(6)
K1 K3 B4 Si13 156.4(4)
K2 K3 B4 Si13 117.8(5)
O3 K3 B4 K2 -165.25(16)
B3 K3 B4 K2 85.82(19)
B2 K3 B4 K2 -6.78(18)
K4 K3 B4 K2 86.10(18)
K1 K3 B4 K2 38.60(14)
O3 K3 B4 K4 108.65(18)
B3 K3 B4 K4 -0.28(18)
B2 K3 B4 K4 -92.88(18)
K1 K3 B4 K4 -47.50(13)
K2 K3 B4 K4 -86.10(18)
O4 K4 B4 Si13 27.3(6)
B3 K4 B4 Si13 153.2(5)
B1 K4 B4 Si13 -111.7(5)
K3 K4 B4 Si13 152.9(6)
K1 K4 B4 Si13 -158.3(5)
K2 K4 B4 Si13 -116.3(6)
O4 K4 B4 K2 143.59(16)
B3 K4 B4 K2 -90.52(18)
B1 K4 B4 K2 4.58(19)
K3 K4 B4 K2 -90.81(19)
K1 K4 B4 K2 -42.05(14)
O4 K4 B4 K3 -125.60(16)
B3 K4 B4 K3 0.28(18)
B1 K4 B4 K3 95.38(18)
K1 K4 B4 K3 48.75(13)
K2 K4 B4 K3 90.81(19)
B1 K1 O1 C31 137.1(7)
B2 K1 O1 C31 -123.6(7)
B3 K1 O1 C31 6.8(8)
K2 K1 O1 C31 -171.5(7)
K4 K1 O1 C31 105.2(7)
K3 K1 O1 C31 -85.7(7)
B1 K1 O1 C28 -32.3(6)
B2 K1 O1 C28 67.0(5)
B3 K1 O1 C28 -162.6(5)
K2 K1 O1 C28 19.1(6)
K4 K1 O1 C28 -64.2(6)
K3 K1 O1 C28 104.9(5)
B2 K2 O2 C32 -7.7(8)
B1 K2 O2 C32 99.8(7)
B4 K2 O2 C32 -126.8(7)
K1 K2 O2 C32 43.9(8)
K4 K2 O2 C32 148.3(6)
K3 K2 O2 C32 -52.2(8)
B2 K2 O2 C35 174.5(10)
B1 K2 O2 C35 -78.0(10)
B4 K2 O2 C35 55.3(10)
K1 K2 O2 C35 -134.0(9)
K4 K2 O2 C35 -29.6(11)
K3 K2 O2 C35 129.9(9)
B4 K3 O3 C36 -43.1(6)
B3 K3 O3 C36 60.5(6)
B2 K3 O3 C36 -170.5(6)
K4 K3 O3 C36 10.3(6)
K1 K3 O3 C36 86.8(6)
K2 K3 O3 C36 -66.4(7)
B4 K3 O3 C39 146.8(6)
B3 K3 O3 C39 -109.6(6)
B2 K3 O3 C39 19.4(9)
K4 K3 O3 C39 -159.8(6)
K1 K3 O3 C39 -83.3(7)
K2 K3 O3 C39 123.5(6)
B3 K4 O4 C43 -68.0(8)
B4 K4 O4 C43 41.0(8)
B1 K4 O4 C43 152.5(8)
K3 K4 O4 C43 -8.7(8)
K1 K4 O4 C43 -121.4(8)
K2 K4 O4 C43 82.0(8)
B3 K4 O4 C40 96.8(6)
B4 K4 O4 C40 -154.2(6)
B1 K4 O4 C40 -42.6(7)
K3 K4 O4 C40 156.2(5)
K1 K4 O4 C40 43.5(8)
K2 K4 O4 C40 -113.1(5)
K1 B1 Si1 Si2 -120.7(4)
K2 B1 Si1 Si2 104.1(3)
K4 B1 Si1 Si2 -6.4(4)
K1 B1 Si1 Si4 119.0(4)
K2 B1 Si1 Si4 -16.3(4)
K4 B1 Si1 Si4 -126.8(2)
K1 B1 Si1 Si3 -3.0(5)
K2 B1 Si1 Si3 -138.3(3)
K4 B1 Si1 Si3 111.3(3)
B1 Si1 Si2 C3 -173.1(4)
Si4 Si1 Si2 C3 -50.8(4)
Si3 Si1 Si2 C3 66.3(4)
B1 Si1 Si2 C1 -52.0(3)
Si4 Si1 Si2 C1 70.3(3)
Si3 Si1 Si2 C1 -172.6(2)
B1 Si1 Si2 C2 64.8(4)
Si4 Si1 Si2 C2 -172.9(3)
Si3 Si1 Si2 C2 -55.8(3)
B1 Si1 Si3 C5 90.0(4)
Si2 Si1 Si3 C5 -153.2(3)
Si4 Si1 Si3 C5 -34.8(3)
B1 Si1 Si3 C4 -27.6(4)
Si2 Si1 Si3 C4 89.2(4)
Si4 Si1 Si3 C4 -152.4(4)
B1 Si1 Si3 C6 -148.3(4)
Si2 Si1 Si3 C6 -31.5(4)
Si4 Si1 Si3 C6 86.9(4)
B1 Si1 Si4 C8 -54.5(4)
Si2 Si1 Si4 C8 -172.9(3)
Si3 Si1 Si4 C8 70.0(3)
B1 Si1 Si4 C7 -176.5(4)
Si2 Si1 Si4 C7 65.1(4)
Si3 Si1 Si4 C7 -52.0(4)
B1 Si1 Si4 C9 62.6(4)
Si2 Si1 Si4 C9 -55.8(3)
Si3 Si1 Si4 C9 -172.9(3)
K2 B2 Si5 Si7 75.5(11)
K1 B2 Si5 Si7 -90.0(3)
K3 B2 Si5 Si7 -176.77(12)
K2 B2 Si5 Si8 -42.8(11)
K1 B2 Si5 Si8 151.7(2)
K3 B2 Si5 Si8 64.9(2)
K2 B2 Si5 Si6 -164.1(9)
K1 B2 Si5 Si6 30.5(4)
K3 B2 Si5 Si6 -56.4(3)
B2 Si5 Si6 C12 -168.3(4)
Si7 Si5 Si6 C12 -46.8(3)
Si8 Si5 Si6 C12 69.8(3)
B2 Si5 Si6 C10 70.7(4)
Si7 Si5 Si6 C10 -167.8(3)
Si8 Si5 Si6 C10 -51.2(3)
B2 Si5 Si6 C11 -47.8(4)
Si7 Si5 Si6 C11 73.7(3)
Si8 Si5 Si6 C11 -169.6(3)
B2 Si5 Si7 C15 -159.8(5)
Si8 Si5 Si7 C15 -41.6(4)
Si6 Si5 Si7 C15 74.1(4)
B2 Si5 Si7 C13 78.2(4)
Si8 Si5 Si7 C13 -163.6(3)
Si6 Si5 Si7 C13 -47.9(3)
B2 Si5 Si7 C14 -39.0(5)
Si8 Si5 Si7 C14 79.2(4)
Si6 Si5 Si7 C14 -165.1(4)
B2 Si5 Si8 C18 -51.7(4)
Si7 Si5 Si8 C18 -170.0(3)
Si6 Si5 Si8 C18 74.8(3)
B2 Si5 Si8 C16 -174.7(4)
Si7 Si5 Si8 C16 66.9(4)
Si6 Si5 Si8 C16 -48.3(3)
B2 Si5 Si8 C17 63.3(4)
Si7 Si5 Si8 C17 -55.1(3)
Si6 Si5 Si8 C17 -170.3(3)
K4 B3 Si9 Si10 27.3(4)
K3 B3 Si9 Si10 -98.4(4)
K1 B3 Si9 Si10 135.5(2)
K4 B3 Si9 Si12 -90.3(3)
K3 B3 Si9 Si12 144.0(3)
K1 B3 Si9 Si12 17.9(4)
K4 B3 Si9 Si11 147.3(2)
K3 B3 Si9 Si11 21.6(5)
K1 B3 Si9 Si11 -104.5(3)
B3 Si9 Si10 C20 74.4(4)
Si12 Si9 Si10 C20 -164.5(4)
Si11 Si9 Si10 C20 -50.9(4)
B3 Si9 Si10 C19 -43.8(4)
Si12 Si9 Si10 C19 77.4(3)
Si11 Si9 Si10 C19 -169.0(3)
B3 Si9 Si10 C21 -162.8(4)
Si12 Si9 Si10 C21 -41.7(3)
Si11 Si9 Si10 C21 71.9(3)
B3 Si9 Si11 C23 -40.1(3)
Si10 Si9 Si11 C23 82.7(3)
Si12 Si9 Si11 C23 -164.8(3)
B3 Si9 Si11 C22 79.2(3)
Si10 Si9 Si11 C22 -158.0(3)
Si12 Si9 Si11 C22 -45.5(3)
B3 Si9 Si11 C24 -160.4(3)
Si10 Si9 Si11 C24 -37.6(3)
Si12 Si9 Si11 C24 74.9(3)
B3 Si9 Si12 C25 72.0(5)
Si10 Si9 Si12 C25 -48.6(4)
Si11 Si9 Si12 C25 -161.3(4)
B3 Si9 Si12 C26 -45.9(4)
Si10 Si9 Si12 C26 -166.6(4)
Si11 Si9 Si12 C26 80.7(4)
B3 Si9 Si12 C27 -166.8(3)
Si10 Si9 Si12 C27 72.5(3)
Si11 Si9 Si12 C27 -40.2(3)
K2 B4 Si13 Si15 -72.1(3)
K3 B4 Si13 Si15 178.1(3)
K4 B4 Si13 Si15 35.7(6)
K2 B4 Si13 Si19 82.8(4)
K3 B4 Si13 Si19 -27.0(6)
K4 B4 Si13 Si19 -169.4(5)
K2 B4 Si13 Si18 -153.9(3)
K3 B4 Si13 Si18 96.3(5)
K4 B4 Si13 Si18 -46.1(6)
K2 B4 Si13 Si14 50.8(4)
K3 B4 Si13 Si14 -59.0(5)
K4 B4 Si13 Si14 158.7(4)
K2 B4 Si13 Si16 167.3(2)
K3 B4 Si13 Si16 57.6(5)
K4 B4 Si13 Si16 -84.8(5)
K2 B4 Si13 Si17 -33.7(4)
K3 B4 Si13 Si17 -143.4(4)
K4 B4 Si13 Si17 74.2(6)
C47 Si15 Si13 B4 57.7(10)
C49 Si15 Si13 B4 174.1(10)
C48 Si15 Si13 B4 -63.3(6)
C47 Si15 Si13 Si19 -89.4(11)
C49 Si15 Si13 Si19 27.0(11)
C48 Si15 Si13 Si19 149.6(6)
C47 Si15 Si13 Si18 170.5(10)
C49 Si15 Si13 Si18 -73.1(10)
C48 Si15 Si13 Si18 49.4(5)
C47 Si15 Si13 Si14 -67.3(10)
C49 Si15 Si13 Si14 49.1(10)
C48 Si15 Si13 Si14 171.6(5)
C47 Si15 Si13 Si16 177.2(10)
C49 Si15 Si13 Si16 -66.4(10)
C48 Si15 Si13 Si16 56.1(5)
C47 Si15 Si13 Si17 -48.6(10)
C49 Si15 Si13 Si17 67.8(10)
C48 Si15 Si13 Si17 -169.7(6)
C59 Si19 Si13 B4 62.0(12)
C58 Si19 Si13 B4 -176(2)
C60 Si19 Si13 B4 -52.4(13)
C59 Si19 Si13 Si15 -151.4(11)
C58 Si19 Si13 Si15 -29(3)
C60 Si19 Si13 Si15 94.2(12)
C59 Si19 Si13 Si18 -65.9(12)
C58 Si19 Si13 Si18 56(2)
C60 Si19 Si13 Si18 179.6(12)
C59 Si19 Si13 Si14 163.1(13)
C58 Si19 Si13 Si14 -75(2)
C60 Si19 Si13 Si14 48.6(13)
C59 Si19 Si13 Si16 -43.9(12)
C58 Si19 Si13 Si16 78(2)
C60 Si19 Si13 Si16 -158.4(12)
C59 Si19 Si13 Si17 -174.6(12)
C58 Si19 Si13 Si17 -53(2)
C60 Si19 Si13 Si17 70.9(12)
C57 Si18 Si13 B4 70.3(11)
C50 Si18 Si13 B4 -147.5(5)
C56 Si18 Si13 B4 -48.6(15)
C57 Si18 Si13 Si15 -33.5(11)
C50 Si18 Si13 Si15 108.6(5)
C56 Si18 Si13 Si15 -152.4(14)
C57 Si18 Si13 Si19 -164.7(11)
C50 Si18 Si13 Si19 -22.6(6)
C56 Si18 Si13 Si19 76.4(14)
C57 Si18 Si13 Si14 -137.6(11)
C50 Si18 Si13 Si14 4.5(6)
C56 Si18 Si13 Si14 103.5(14)
C57 Si18 Si13 Si16 157.1(11)
C50 Si18 Si13 Si16 -60.8(6)
C56 Si18 Si13 Si16 38.2(14)
C57 Si18 Si13 Si17 -56.0(11)
C50 Si18 Si13 Si17 86.2(6)
C56 Si18 Si13 Si17 -174.9(14)
C44 Si14 Si13 B4 45.1(9)
C45 Si14 Si13 B4 161.3(15)
C46 Si14 Si13 B4 -79.4(8)
C44 Si14 Si13 Si15 167.3(8)
C45 Si14 Si13 Si15 -76.5(15)
C46 Si14 Si13 Si15 42.9(8)
C44 Si14 Si13 Si19 -46.3(9)
C45 Si14 Si13 Si19 69.9(15)
C46 Si14 Si13 Si19 -170.7(9)
C44 Si14 Si13 Si18 -107.6(9)
C45 Si14 Si13 Si18 8.6(15)
C46 Si14 Si13 Si18 128.0(8)
C44 Si14 Si13 Si16 -73.7(8)
C45 Si14 Si13 Si16 42.5(15)
C46 Si14 Si13 Si16 161.9(8)
C44 Si14 Si13 Si17 156.1(8)
C45 Si14 Si13 Si17 -87.7(15)
C46 Si14 Si13 Si17 31.7(8)
C52 Si16 Si13 B4 48.4(12)
C51 Si16 Si13 B4 -71.2(5)
C50 Si16 Si13 B4 163.3(5)
C52 Si16 Si13 Si15 -71.1(12)
C51 Si16 Si13 Si15 169.3(5)
C50 Si16 Si13 Si15 43.8(4)
C52 Si16 Si13 Si19 156.9(12)
C51 Si16 Si13 Si19 37.2(5)
C50 Si16 Si13 Si19 -88.3(4)
C52 Si16 Si13 Si18 -60.1(12)
C51 Si16 Si13 Si18 -179.8(6)
C50 Si16 Si13 Si18 54.7(5)
C52 Si16 Si13 Si14 170.3(12)
C51 Si16 Si13 Si14 50.7(5)
C50 Si16 Si13 Si14 -74.8(4)
C52 Si16 Si13 Si17 -105.6(12)
C51 Si16 Si13 Si17 134.7(5)
C50 Si16 Si13 Si17 9.2(5)
C55 Si17 Si13 B4 -25.6(9)
C53 Si17 Si13 B4 78.6(13)
C54 Si17 Si13 B4 -160.1(14)
C55 Si17 Si13 Si15 62.8(8)
C53 Si17 Si13 Si15 167.0(13)
C54 Si17 Si13 Si15 -71.7(14)
C55 Si17 Si13 Si19 -146.4(8)
C53 Si17 Si13 Si19 -42.2(13)
C54 Si17 Si13 Si19 79.1(14)
C55 Si17 Si13 Si18 101.6(8)
C53 Si17 Si13 Si18 -154.3(12)
C54 Si17 Si13 Si18 -32.9(14)
C55 Si17 Si13 Si14 -135.3(8)
C53 Si17 Si13 Si14 -31.1(12)
C54 Si17 Si13 Si14 90.2(14)
C55 Si17 Si13 Si16 127.3(8)
C53 Si17 Si13 Si16 -128.5(12)
C54 Si17 Si13 Si16 -7.2(15)
C31 O1 C28 C29 -18.4(9)
K1 O1 C28 C29 153.2(5)
O1 C28 C29 C30 -4.8(9)
C28 C29 C30 C31 24.5(9)
C28 O1 C31 C30 35.1(9)
K1 O1 C31 C30 -135.6(5)
C29 C30 C31 O1 -36.8(9)
C35 O2 C32 C33 11.4(12)
K2 O2 C32 C33 -167.0(6)
O2 C32 C33 C34 -8.4(13)
C32 C33 C34 C35 1.8(17)
C33 C34 C35 O2 5.5(18)
C32 O2 C35 C34 -10.8(15)
K2 O2 C35 C34 167.2(9)
C39 O3 C36 C37 -17.4(11)
K3 O3 C36 C37 169.9(7)
O3 C36 C37 C38 19.2(14)
C36 C37 C38 C39 -13.7(13)
C36 O3 C39 C38 8.6(9)
K3 O3 C39 C38 179.1(5)
C37 C38 C39 O3 3.0(11)
C43 O4 C40 C41 14.2(10)
K4 O4 C40 C41 -152.5(5)
O4 C40 C41 C42 -22.8(9)
C40 C41 C42 C43 22.8(12)
C40 O4 C43 C42 0.7(13)
K4 O4 C43 C42 168.7(7)
C41 C42 C43 O4 -15.2(14)
C57 Si18 C50 Si16 -163.9(15)
C56 Si18 C50 Si16 -46.1(15)
Si13 Si18 C50 Si16 62.3(4)
C52 Si16 C50 Si18 59.5(10)
C51 Si16 C50 Si18 -179.5(6)
Si13 Si16 C50 Si18 -57.3(4)
